data_7045829
loop_
_publ_author_name
'Junker, Anne Kathrine R.'
'Hill, Leila R.'
'Thompson, Amber L.'
'Faulkner, Stephen'
'S\/orensen, Thomas Just'

_publ_section_title
;
 Shining light on the antenna chromophore in lanthanide based dyes.
;
_journal_issue 14
_journal_name_full 'Dalton transactions (Cambridge, England : 2003)'
_journal_page_first 4794
_journal_page_last 4803
_journal_paper_doi 10.1039/C7DT04788F
_journal_volume 47
_journal_year 2018
_chemical_formula_moiety 'C100 H132 Eu4 N16 O40'
_chemical_formula_sum 'C100 H132 Eu4 N16 O40'
_chemical_formula_weight 2806.06
_chemical_melting_point ?
_space_group_IT_number 13
_space_group_name_Hall '-P 2yc'
_space_group_name_H-M_alt 'P 1 2/c 1'
_symmetry_cell_setting monoclinic
_symmetry_space_group_name_Hall '-P 2yc'
_symmetry_space_group_name_H-M 'P 1 2/c 1'
_atom_sites_solution_hydrogens difmap
_atom_sites_solution_primary other
_audit_creation_date 2017-11-27
_audit_creation_method CRYSTALS_ver_14.61_build_6156
_audit_update_record
;
2017-12-07 deposited with the CCDC.
2018-02-05 downloaded from the CCDC.
;
_cell_angle_alpha 90
_cell_angle_beta 106.632(6)
_cell_angle_gamma 90
_cell_formula_units_Z 8
_cell_length_a 52.668(3)
_cell_length_b 18.1007(6)
_cell_length_c 32.7146(17)
_cell_measurement_reflns_used 10323
_cell_measurement_temperature 150
_cell_measurement_theta_max 72
_cell_measurement_theta_min 3
_cell_volume 29883(3)
_computing_cell_refinement 'CrysAlisPro, (Agilent, 2011)'
_computing_data_collection 'SuperNova, (Oxford Diffraction, 2010)'
_computing_data_reduction 'CrysAlisPro, (Agilent, 2011)'
_computing_molecular_graphics 'CAMERON (Watkin et al., 1996)'
_computing_publication_material 'CRYSTALS (Betteridge et al., 2003)'
_computing_structure_refinement 'CRYSTALS (Betteridge et al., 2003)'
_computing_structure_solution 'Superflip (Palatinus & Chapuis, 2007)'
_diffrn_ambient_temperature 150
_diffrn_measured_fraction_theta_full 0.995
_diffrn_measured_fraction_theta_max 0.968
_diffrn_measurement_device Area
_diffrn_measurement_device_type 'Oxford Diffraction SuperNova'
_diffrn_measurement_method \w
_diffrn_radiation_monochromator graphite
_diffrn_radiation_type 'Cu K\a'
_diffrn_radiation_wavelength 1.54184
_diffrn_reflns_av_R_equivalents 0.128
_diffrn_reflns_av_sigmaI/netI 0.1643
_diffrn_reflns_limit_h_max 66
_diffrn_reflns_limit_h_min -63
_diffrn_reflns_limit_k_max 22
_diffrn_reflns_limit_k_min -10
_diffrn_reflns_limit_l_max 40
_diffrn_reflns_limit_l_min -41
_diffrn_reflns_number 176702
_diffrn_reflns_theta_full 69.411
_diffrn_reflns_theta_max 77.123
_diffrn_reflns_theta_min 2.441
_diffrn_standards_number 0
_exptl_absorpt_coefficient_mu 12.422
_exptl_absorpt_correction_T_max 0.29
_exptl_absorpt_correction_T_min 0.02
_exptl_absorpt_correction_type multi-scan
_exptl_absorpt_process_details 'CrysAlisPro, (Agilent, 2011)'
_exptl_crystal_colour clear_pale_colourless
_exptl_crystal_density_diffrn 1.247
_exptl_crystal_density_meas ?
_exptl_crystal_density_method 'not measured'
_exptl_crystal_description plate
_exptl_crystal_F_000 11328
_exptl_crystal_size_max 0.40
_exptl_crystal_size_mid 0.22
_exptl_crystal_size_min 0.10
_platon_squeeze_details
; 
The discrete Fourier transform of the void region were treated as 
contributions to the A and B parts of the calculated structure factors.
;
_refine_diff_density_max 2.75
_refine_diff_density_min -1.14
_refine_ls_extinction_method None
_refine_ls_goodness_of_fit_ref 1.1332
_refine_ls_hydrogen_treatment constr
_refine_ls_matrix_type full
_refine_ls_number_parameters 2881
_refine_ls_number_reflns 15564
_refine_ls_number_restraints 8786
_refine_ls_R_factor_all 0.2314
_refine_ls_R_factor_gt 0.1773
_refine_ls_shift/su_max 0.0030034
_refine_ls_shift/su_mean 0.0002220
_refine_ls_structure_factor_coef F
_refine_ls_weighting_details
;
 Method, part 1, Chebychev polynomial, (Watkin, 1994, Prince, 1982) 
 [weight] = 1.0/[A~0~*T~0~(x)+A~1~*T~1~(x) ... +A~n-1~]*T~n-1~(x)] 
 where A~i~ are the Chebychev coefficients listed below and x= Fcalc/Fmax 
 Method = Robust Weighting (Prince, 1982) 
 W = [weight] * [1-(deltaF/6*sigmaF)^2^]^2^ 
 A~i~ are: 
 14.6 10.0 9.86 
;
_refine_ls_weighting_scheme calc
_refine_ls_wR_factor_all 0.2790
_refine_ls_wR_factor_gt 0.2135
_refine_ls_wR_factor_ref 0.1812
_reflns_limit_h_max 66
_reflns_limit_h_min 0
_reflns_limit_k_max 0
_reflns_limit_k_min -22
_reflns_limit_l_max 39
_reflns_limit_l_min -41
_reflns_number_gt 23126
_reflns_number_total 61303
_reflns_threshold_expression I>2.0\s(I)
_oxford_diffrn_Wilson_B_factor 5.73
_oxford_diffrn_Wilson_scale 48.73
_oxford_refine_ls_r_factor_ref 0.1540
_oxford_refine_ls_scale 0.4042(8)
_oxford_reflns_number_all 41071
_oxford_reflns_threshold_expression_ref I>3.0\s(I)
_oxford_structure_analysis_title 6769a
_cod_data_source_file c7dt04788f2.cif
_cod_data_source_block EuL-Monoclinic
_cod_depositor_comments
;
The following automatic conversions were performed:

'_chemical_melting_point' value 'not measured' was changed to '?' -
the value is undefined or not given.

'_atom_sites_solution_primary' value 'Other' changed to 'other'
according to
/home/data/users/saulius/crontab/automatic-downloads/rss-feeds/RSC/lib/dictionaries/cif_core.dic
dictionary named 'cif_core.dic' version 2.4.2 from 2011-04-26.

'_exptl_crystal_density_meas' value 'not measured' was changed to '?'
- the value is perceived as not measured.

Automatic conversion script
Id: cif_fix_values 4973 2017-02-22 13:04:09Z antanas 

 Adding full bibliography for 7045829--7045831.cif.
;
_cod_original_sg_symbol_H-M 'P 1 2/c 1 '
_cod_database_code 7045829
_platon_squeeze_void_probe_radius 1.20

loop_
_symmetry_equiv_pos_as_xyz
x,y,z
-x,-y,-z
-x,y,-z+1/2
x,-y,z+1/2

loop_
_atom_site_label
_atom_site_type_symbol
_atom_site_fract_x
_atom_site_fract_y
_atom_site_fract_z
_atom_site_U_iso_or_equiv
_atom_site_occupancy
_atom_site_adp_type
_atom_site_refinement_flags_posn
_atom_site_refinement_flags_adp
Eu1 Eu 0.35706(5) 0.89781(10) 0.60480(5) 0.0936 1.0000 Uani D U
N101 N 0.40560(14) 0.9516(5) 0.6461(3) 0.1056 1.0000 Uani D U
N102 N 0.35591(19) 1.0423(4) 0.6269(3) 0.1076 1.0000 Uani D U
N103 N 0.3405(2) 0.9884(5) 0.5364(2) 0.1232 1.0000 Uani D U
N104 N 0.39052(18) 0.8984(5) 0.5552(3) 0.1144 1.0000 Uani D U
O101 O 0.3891(2) 0.8059(6) 0.6358(3) 0.1016 1.0000 Uani D U
O102 O 0.35800(16) 0.9201(6) 0.6767(2) 0.0968 1.0000 Uani D U
O103 O 0.31263(15) 0.9390(5) 0.5920(4) 0.1190 1.0000 Uani D U
O109 O 0.3321(4) 0.8053(9) 0.6306(6) 0.1158 1.0000 Uani D U
C101 C 0.4025(2) 1.0206(7) 0.6708(4) 0.1093 1.0000 Uani D U
C102 C 0.3837(2) 1.0742(6) 0.6440(5) 0.1156 1.0000 Uani D U
C103 C 0.3405(3) 1.0882(6) 0.5887(3) 0.1229 1.0000 Uani D U
C104 C 0.3476(3) 1.0679(6) 0.5494(3) 0.1292 1.0000 Uani D U
C105 C 0.3537(3) 0.9644(9) 0.5032(3) 0.1336 1.0000 Uani D U
C106 C 0.3830(3) 0.9592(8) 0.5216(5) 0.1265 1.0000 Uani D U
C107 C 0.4189(2) 0.9111(8) 0.5827(4) 0.1234 1.0000 Uani D U
C108 C 0.4202(3) 0.9721(7) 0.6136(3) 0.1198 1.0000 Uani D U
C111 C 0.4200(3) 0.8924(5) 0.6751(3) 0.1104 1.0000 Uani D U
C112 C 0.4138(2) 0.8142(5) 0.6599(3) 0.1148 1.0000 Uani D U
O113 O 0.4301(2) 0.7658(6) 0.6693(3) 0.1484 1.0000 Uani D U
C114 C 0.34196(16) 1.0415(6) 0.6605(3) 0.1105 1.0000 Uani D U
C115 C 0.34686(16) 0.9769(5) 0.6907(2) 0.0969 1.0000 Uani D U
O116 O 0.34121(16) 0.9787(6) 0.7236(3) 0.0844 1.0000 Uani D U
C117 C 0.3114(3) 0.9767(6) 0.5224(4) 0.1403 1.0000 Uani D U
C118 C 0.29814(17) 0.9737(5) 0.5575(4) 0.1425 1.0000 Uani D U
O119 O 0.27666(19) 1.0006(5) 0.5535(5) 0.1943 1.0000 Uani D U
O120 O 0.4160(3) 0.8306(6) 0.4022(4) 0.1274 1.0000 Uani D U
C121 C 0.3893(3) 0.8241(6) 0.5326(6) 0.1212 1.0000 Uani D U
C122 C 0.4078(3) 0.8060(6) 0.5046(5) 0.1226 1.0000 Uani D U
C123 C 0.4011(3) 0.8314(6) 0.4630(5) 0.1221 1.0000 Uani D U
C124 C 0.4202(3) 0.8100(6) 0.4401(4) 0.1250 1.0000 Uani D U
O125 O 0.4420(3) 0.7701(6) 0.4566(4) 0.1266 1.0000 Uani D U
C126 C 0.4463(3) 0.7475(6) 0.4977(4) 0.1237 1.0000 Uani D U
C127 C 0.4309(3) 0.7625(6) 0.5242(4) 0.1214 1.0000 Uani D U
C128 C 0.4382(3) 0.7355(6) 0.5652(4) 0.1231 1.0000 Uani D U
C129 C 0.4608(3) 0.6942(6) 0.5796(4) 0.1279 1.0000 Uani D U
C130 C 0.4763(3) 0.6795(6) 0.5532(4) 0.1324 1.0000 Uani D U
C131 C 0.4690(3) 0.7064(6) 0.5122(4) 0.1258 1.0000 Uani D U
O132 O 0.4996(3) 0.6369(6) 0.5679(5) 0.1423 1.0000 Uani D U
C133 C 0.5091(4) 0.6064(7) 0.6094(6) 0.1591 1.0000 Uani D U
Eu2 Eu 0.34625(4) 0.90694(9) 0.78966(5) 0.0753 1.0000 Uani D U
N201 N 0.31675(17) 0.8475(5) 0.8371(3) 0.0960 1.0000 Uani D U
N202 N 0.29612(13) 0.9566(5) 0.7662(3) 0.1006 1.0000 Uani D U
N203 N 0.34378(19) 1.0531(3) 0.8028(3) 0.1010 1.0000 Uani D U
N204 N 0.36439(18) 0.9422(5) 0.8734(2) 0.1034 1.0000 Uani D U
O201 O 0.3559(2) 0.7852(4) 0.8160(2) 0.0844 1.0000 Uani D U
O202 O 0.31486(17) 0.8401(6) 0.7359(3) 0.0864 1.0000 Uani D U
O203 O 0.38690(19) 0.9729(6) 0.8045(2) 0.0938 1.0000 Uani D U
O209 O 0.3706(3) 0.8419(7) 0.7485(4) 0.0776 1.0000 Uani D U
C201 C 0.2911(3) 0.8903(8) 0.8301(4) 0.1125 1.0000 Uani D U
C202 C 0.2789(2) 0.9072(8) 0.7842(4) 0.1138 1.0000 Uani D U
C203 C 0.2949(2) 1.0357(6) 0.7803(5) 0.1162 1.0000 Uani D U
C204 C 0.3174(2) 1.0803(6) 0.7743(5) 0.1121 1.0000 Uani D U
C205 C 0.3451(3) 1.0644(7) 0.8493(3) 0.1137 1.0000 Uani D U
C206 C 0.3687(3) 1.0250(5) 0.8776(4) 0.1143 1.0000 Uani D U
C207 C 0.3457(3) 0.9185(8) 0.8985(4) 0.1215 1.0000 Uani D U
C208 C 0.3323(3) 0.8479(7) 0.8839(3) 0.1107 1.0000 Uani D U
C211 C 0.3122(2) 0.7712(6) 0.8201(2) 0.0981 1.0000 Uani D U
C212 C 0.3367(2) 0.7367(4) 0.8133(2) 0.0953 1.0000 Uani D U
O213 O 0.3378(3) 0.6719(4) 0.8060(2) 0.1064 1.0000 Uani D U
C214 C 0.2900(2) 0.9500(6) 0.7191(3) 0.1101 1.0000 Uani D U
C215 C 0.29948(18) 0.8794(6) 0.7042(2) 0.1039 1.0000 Uani D U
O216 O 0.29329(19) 0.8621(7) 0.6671(3) 0.1344 1.0000 Uani D U
C217 C 0.3664(2) 1.0898(7) 0.7923(3) 0.1088 1.0000 Uani D U
C218 C 0.38983(17) 1.0418(6) 0.7930(2) 0.1090 1.0000 Uani D U
O219 O 0.4087(2) 1.0651(7) 0.7836(3) 0.1323 1.0000 Uani D U
O220 O 0.4199(3) 0.8853(7) 1.0405(4) 0.1593 1.0000 Uani D U
C221 C 0.3904(3) 0.9009(8) 0.8882(5) 0.1215 1.0000 Uani D U
C222 C 0.4101(3) 0.9202(6) 0.9318(5) 0.1195 1.0000 Uani D U
C223 C 0.4038(3) 0.8891(7) 0.9660(4) 0.1182 1.0000 Uani D U
C224 C 0.4230(3) 0.9096(7) 1.0063(4) 0.1285 1.0000 Uani D U
O225 O 0.4440(3) 0.9526(7) 1.0099(4) 0.1438 1.0000 Uani D U
C226 C 0.4477(3) 0.9792(6) 0.9734(5) 0.1376 1.0000 Uani D U
C227 C 0.4322(3) 0.9669(6) 0.9327(5) 0.1311 1.0000 Uani D U
C228 C 0.4387(3) 0.9981(6) 0.8987(5) 0.1293 1.0000 Uani D U
C229 C 0.4608(3) 1.0418(6) 0.9057(5) 0.1414 1.0000 Uani D U
C230 C 0.4764(2) 1.0541(6) 0.9466(5) 0.1485 1.0000 Uani D U
C231 C 0.4699(3) 1.0228(7) 0.9804(4) 0.1457 1.0000 Uani D U
O232 O 0.4993(2) 1.0992(6) 0.9539(6) 0.1702 1.0000 Uani D U
C233 C 0.5076(4) 1.1337(7) 0.9209(9) 0.1802 1.0000 Uani D U
Eu3 Eu 0.35766(5) 0.60109(9) 0.76737(6) 0.1006 1.0000 Uani D U
N301 N 0.40691(15) 0.5533(6) 0.7707(3) 0.1247 1.0000 Uani D U
N302 N 0.3586(2) 0.4566(4) 0.7456(3) 0.1327 1.0000 Uani D U
N303 N 0.3427(2) 0.5097(5) 0.8217(3) 0.1349 1.0000 Uani D U
N304 N 0.39162(18) 0.6052(5) 0.8476(2) 0.1198 1.0000 Uani D U
O301 O 0.3886(2) 0.6967(6) 0.7678(3) 0.1046 1.0000 Uani D U
O302 O 0.36095(17) 0.5767(6) 0.6980(2) 0.1149 1.0000 Uani D U
O303 O 0.31359(18) 0.5547(5) 0.7433(4) 0.1218 1.0000 Uani D U
O309 O 0.3356(4) 0.6973(8) 0.7184(5) 0.1100 1.0000 Uani D U
C301 C 0.4049(3) 0.4822(7) 0.7450(5) 0.1433 1.0000 Uani D U
C302 C 0.3870(2) 0.4281(6) 0.7568(5) 0.1511 1.0000 Uani D U
C303 C 0.3430(4) 0.4105(6) 0.7691(4) 0.1451 1.0000 Uani D U
C304 C 0.3499(4) 0.4300(6) 0.8149(4) 0.1482 1.0000 Uani D U
C305 C 0.3571(3) 0.5321(9) 0.8673(3) 0.1417 1.0000 Uani D U
C306 C 0.3861(3) 0.5388(7) 0.8729(4) 0.1365 1.0000 Uani D U
C307 C 0.4202(2) 0.5991(9) 0.8454(4) 0.1361 1.0000 Uani D U
C308 C 0.4232(3) 0.5388(8) 0.8166(3) 0.1371 1.0000 Uani D U
C311 C 0.4187(3) 0.6139(6) 0.7514(3) 0.1242 1.0000 Uani D U
C312 C 0.4133(2) 0.6892(5) 0.7663(3) 0.1154 1.0000 Uani D U
O313 O 0.4300(2) 0.7362(7) 0.7754(3) 0.1404 1.0000 Uani D U
C314 C 0.34586(17) 0.4544(7) 0.6989(3) 0.1333 1.0000 Uani D U
C315 C 0.35112(16) 0.5189(6) 0.6737(2) 0.1245 1.0000 Uani D U
O316 O 0.34657(16) 0.5165(7) 0.6357(3) 0.1295 1.0000 Uani D U
C317 C 0.3135(3) 0.5190(5) 0.8126(4) 0.1470 1.0000 Uani D U
C318 C 0.29846(17) 0.5474(5) 0.7692(4) 0.1414 1.0000 Uani D U
O319 O 0.2752(2) 0.5614(5) 0.7600(5) 0.1736 1.0000 Uani D U
O320 O 0.4247(4) 0.6916(8) 1.0235(5) 0.1793 1.0000 Uani D U
C321 C 0.3902(3) 0.6749(7) 0.8742(6) 0.1350 1.0000 Uani D U
C322 C 0.4130(3) 0.7070(7) 0.9115(6) 0.1507 1.0000 Uani D U
C323 C 0.4080(3) 0.6843(7) 0.9491(5) 0.1545 1.0000 Uani D U
C324 C 0.4276(3) 0.7096(7) 0.9882(5) 0.1713 1.0000 Uani D U
O325 O 0.4487(3) 0.7515(7) 0.9895(5) 0.1750 1.0000 Uani D U
C326 C 0.4517(4) 0.7711(7) 0.9510(5) 0.1658 1.0000 Uani D U
C327 C 0.4355(3) 0.7526(7) 0.9113(6) 0.1551 1.0000 Uani D U
C328 C 0.4415(3) 0.7775(7) 0.8755(5) 0.1561 1.0000 Uani D U
C329 C 0.4635(3) 0.8206(7) 0.8794(5) 0.1586 1.0000 Uani D U
C330 C 0.4796(3) 0.8389(7) 0.9191(5) 0.1688 1.0000 Uani D U
C331 C 0.4737(3) 0.8140(7) 0.9549(5) 0.1661 1.0000 Uani D U
O332 O 0.5023(3) 0.8834(7) 0.9232(7) 0.1788 1.0000 Uani D U
C333 C 0.5102(4) 0.9114(8) 0.8881(10) 0.2043 1.0000 Uani D U
Eu4 Eu 0.34984(5) 0.58685(11) 0.57561(6) 0.1083 1.0000 Uani D U
N401 N 0.31957(18) 0.6535(5) 0.5032(3) 0.1321 1.0000 Uani D U
N402 N 0.29928(14) 0.5386(5) 0.5525(4) 0.1394 1.0000 Uani D U
N403 N 0.3464(2) 0.4427(3) 0.5546(4) 0.1383 1.0000 Uani D U
N404 N 0.3669(2) 0.5594(5) 0.5069(3) 0.1351 1.0000 Uani D U
O401 O 0.3554(3) 0.7099(4) 0.5547(3) 0.1171 1.0000 Uani D U
O402 O 0.31552(17) 0.6522(6) 0.5943(3) 0.1264 1.0000 Uani D U
O403 O 0.39095(19) 0.5243(6) 0.6029(3) 0.1284 1.0000 Uani D U
O409 O 0.3752(4) 0.6502(11) 0.6395(4) 0.1250 1.0000 Uani D U
C401 C 0.2947(3) 0.6067(8) 0.4850(4) 0.1463 1.0000 Uani D U
C402 C 0.2817(2) 0.5898(8) 0.5188(4) 0.1516 1.0000 Uani D U
C403 C 0.2974(2) 0.4611(7) 0.5345(5) 0.1582 1.0000 Uani D U
C404 C 0.3199(2) 0.4137(6) 0.5569(6) 0.1505 1.0000 Uani D U
C405 C 0.3495(3) 0.4330(7) 0.5105(4) 0.1492 1.0000 Uani D U
C406 C 0.3719(3) 0.4775(5) 0.5042(5) 0.1506 1.0000 Uani D U
C407 C 0.3483(3) 0.5872(9) 0.4659(3) 0.1467 1.0000 Uani D U
C408 C 0.3350(3) 0.6569(7) 0.4702(4) 0.1453 1.0000 Uani D U
C411 C 0.3116(3) 0.7301(6) 0.5122(3) 0.1394 1.0000 Uani D U
C412 C 0.3370(3) 0.7612(4) 0.5405(3) 0.1249 1.0000 Uani D U
O413 O 0.3397(3) 0.8258(5) 0.5486(3) 0.1161 1.0000 Uani D U
C414 C 0.2915(2) 0.5417(6) 0.5926(3) 0.1480 1.0000 Uani D U
C415 C 0.29940(18) 0.6167(6) 0.6121(2) 0.1430 1.0000 Uani D U
O416 O 0.2916(2) 0.6400(8) 0.6408(3) 0.1727 1.0000 Uani D U
C417 C 0.3687(2) 0.4100(8) 0.5881(3) 0.1402 1.0000 Uani D U
C418 C 0.39242(18) 0.4532(6) 0.6132(3) 0.1352 1.0000 Uani D U
O419 O 0.4105(2) 0.4245(7) 0.6395(3) 0.1563 1.0000 Uani D U
O420 O 0.4163(3) 0.6269(7) 0.3846(4) 0.1399 1.0000 Uani D U
C421 C 0.3927(3) 0.6022(9) 0.5187(6) 0.1433 1.0000 Uani D U
C422 C 0.4088(3) 0.5885(7) 0.4867(5) 0.1443 1.0000 Uani D U
C423 C 0.4027(3) 0.6202(7) 0.4466(5) 0.1435 1.0000 Uani D U
C424 C 0.4204(3) 0.6003(7) 0.4210(4) 0.1359 1.0000 Uani D U
O425 O 0.4408(3) 0.5551(7) 0.4350(4) 0.1426 1.0000 Uani D U
C426 C 0.4457(3) 0.5255(7) 0.4747(4) 0.1442 1.0000 Uani D U
C427 C 0.4309(3) 0.5395(7) 0.5022(5) 0.1450 1.0000 Uani D U
C428 C 0.4375(3) 0.5073(7) 0.5418(4) 0.1466 1.0000 Uani D U
C429 C 0.4590(3) 0.4612(7) 0.5540(4) 0.1537 1.0000 Uani D U
C430 C 0.4739(3) 0.4471(7) 0.5266(5) 0.1570 1.0000 Uani D U
C431 C 0.4672(3) 0.4792(7) 0.4870(4) 0.1522 1.0000 Uani D U
O432 O 0.4961(3) 0.3995(7) 0.5392(6) 0.1694 1.0000 Uani D U
C433 C 0.5046(4) 0.3633(7) 0.5793(7) 0.1888 1.0000 Uani D U
Eu5 Eu 0.13964(6) 0.89683(16) 0.23184(10) 0.1490 1.0000 Uani D U
N501 N 0.09159(16) 0.9515(8) 0.2304(4) 0.1646 1.0000 Uani D U
N502 N 0.1420(3) 1.0403(5) 0.2558(5) 0.1720 1.0000 Uani D U
N503 N 0.1559(3) 0.9853(6) 0.1781(3) 0.1688 1.0000 Uani D U
N504 N 0.1052(2) 0.8980(7) 0.1523(3) 0.1560 1.0000 Uani D U
O501 O 0.1077(3) 0.8046(8) 0.2326(3) 0.1539 1.0000 Uani D U
O502 O 0.14665(16) 0.9125(10) 0.3064(3) 0.1596 1.0000 Uani D U
O503 O 0.18492(16) 0.9300(5) 0.2593(6) 0.1670 1.0000 Uani D U
O509 O 0.1703(4) 0.8090(11) 0.2755(7) 0.1518 1.0000 Uani D U
C501 C 0.0958(3) 1.0202(10) 0.2581(6) 0.1787 1.0000 Uani D U
C502 C 0.1143(3) 1.0727(7) 0.2462(6) 0.1841 1.0000 Uani D U
C503 C 0.1583(4) 1.0831(8) 0.2325(6) 0.1794 1.0000 Uani D U
C504 C 0.1513(4) 1.0655(7) 0.1865(5) 0.1795 1.0000 Uani D U
C505 C 0.1415(4) 0.9642(12) 0.1327(4) 0.1722 1.0000 Uani D U
C506 C 0.1126(3) 0.9570(10) 0.1249(5) 0.1708 1.0000 Uani D U
C507 C 0.0771(2) 0.9113(10) 0.1545(5) 0.1655 1.0000 Uani D U
C508 C 0.0762(3) 0.9716(8) 0.1849(4) 0.1697 1.0000 Uani D U
C511 C 0.0782(4) 0.8917(8) 0.2474(3) 0.1679 1.0000 Uani D U
C512 C 0.0842(3) 0.8126(7) 0.2393(3) 0.1601 1.0000 Uani D U
O513 O 0.0689(3) 0.7632(9) 0.2391(3) 0.1588 1.0000 Uani D U
C514 C 0.15521(17) 1.0398(10) 0.3028(5) 0.1753 1.0000 Uani D U
C515 C 0.15284(17) 0.9736(9) 0.3293(3) 0.1765 1.0000 Uani D U
O516 O 0.15622(16) 0.9779(10) 0.3672(3) 0.1920 1.0000 Uani D U
C517 C 0.1844(4) 0.9662(7) 0.1899(6) 0.1756 1.0000 Uani D U
C518 C 0.1996(2) 0.9577(5) 0.2362(6) 0.1798 1.0000 Uani D U
O519 O 0.2225(2) 0.9746(5) 0.2496(7) 0.2187 1.0000 Uani D U
O520 O 0.0778(4) 0.8328(7) -0.0239(5) 0.1541 1.0000 Uani D U
C521 C 0.1066(4) 0.8221(8) 0.1327(6) 0.1459 1.0000 Uani D U
C522 C 0.0883(3) 0.8050(7) 0.0873(6) 0.1347 1.0000 Uani D U
C523 C 0.0935(3) 0.8318(7) 0.0508(5) 0.1378 1.0000 Uani D U
C524 C 0.0744(3) 0.8109(6) 0.0102(5) 0.1350 1.0000 Uani D U
O525 O 0.0533(3) 0.7689(6) 0.0077(5) 0.1327 1.0000 Uani D U
C526 C 0.0494(3) 0.7439(6) 0.0447(5) 0.1273 1.0000 Uani D U
C527 C 0.0656(3) 0.7591(6) 0.0848(6) 0.1306 1.0000 Uani D U
C528 C 0.0598(3) 0.7312(7) 0.1200(5) 0.1356 1.0000 Uani D U
C529 C 0.0377(3) 0.6878(6) 0.1152(5) 0.1408 1.0000 Uani D U
C530 C 0.0216(3) 0.6723(6) 0.0751(5) 0.1407 1.0000 Uani D U
C531 C 0.0274(3) 0.7003(7) 0.0398(5) 0.1348 1.0000 Uani D U
O532 O -0.0012(3) 0.6275(6) 0.0701(7) 0.1580 1.0000 Uani D U
C533 C -0.0089(4) 0.5961(7) 0.1044(9) 0.1787 1.0000 Uani D U
Eu6 Eu 0.15542(8) 0.9133(2) 0.42800(10) 0.1884 1.0000 Uani D U
N601 N 0.1858(2) 0.8625(8) 0.5038(3) 0.2000 1.0000 Uani D U
N602 N 0.20381(18) 0.9757(7) 0.4512(4) 0.2085 1.0000 Uani D U
N603 N 0.1531(3) 1.0612(4) 0.4379(5) 0.2051 1.0000 Uani D U
N604 N 0.1356(2) 0.9496(7) 0.4929(3) 0.2042 1.0000 Uani D U
O601 O 0.1493(4) 0.7849(5) 0.4362(5) 0.1843 1.0000 Uani D U
O602 O 0.1784(3) 0.8588(9) 0.3830(3) 0.1923 1.0000 Uani D U
O603 O 0.1134(2) 0.9720(9) 0.4056(3) 0.1888 1.0000 Uani D U
O609 O 0.1265(6) 0.8419(15) 0.3704(7) 0.1788 1.0000 Uani D U
C601 C 0.2111(3) 0.9058(11) 0.5195(4) 0.2103 1.0000 Uani D U
C602 C 0.2223(2) 0.9315(12) 0.4857(5) 0.2127 1.0000 Uani D U
C603 C 0.2026(3) 1.0555(9) 0.4620(6) 0.2149 1.0000 Uani D U
C604 C 0.1791(3) 1.0944(7) 0.4351(8) 0.2138 1.0000 Uani D U
C605 C 0.1494(4) 1.0773(7) 0.4815(4) 0.2105 1.0000 Uani D U
C606 C 0.1279(4) 1.0307(8) 0.4892(6) 0.2105 1.0000 Uani D U
C607 C 0.1563(3) 0.9362(9) 0.5354(4) 0.2107 1.0000 Uani D U
C608 C 0.1702(4) 0.8648(9) 0.5362(4) 0.2018 1.0000 Uani D U
C611 C 0.1899(4) 0.7864(11) 0.4907(6) 0.1981 1.0000 Uani D U
C612 C 0.1664(3) 0.7433(6) 0.4645(5) 0.1887 1.0000 Uani D U
O613 O 0.1641(4) 0.6781(7) 0.4696(5) 0.1854 1.0000 Uani D U
C614 C 0.2062(4) 0.9614(8) 0.4081(4) 0.2040 1.0000 Uani D U
C615 C 0.2001(3) 0.8932(8) 0.3806(3) 0.2001 1.0000 Uani D U
O616 O 0.2140(3) 0.8738(10) 0.3591(4) 0.2015 1.0000 Uani D U
C617 C 0.1303(3) 1.0921(11) 0.4034(3) 0.2104 1.0000 Uani D U
C618 C 0.1067(2) 1.0421(8) 0.3970(3) 0.2065 1.0000 Uani D U
O619 O 0.0844(3) 1.0653(9) 0.3856(3) 0.2447 1.0000 Uani D U
O620 O 0.0698(5) 0.8803(11) 0.6016(7) 0.2175 1.0000 Uani D U
C621 C 0.1112(3) 0.9025(10) 0.4907(8) 0.2041 1.0000 Uani D U
C622 C 0.0879(3) 0.9266(11) 0.5082(8) 0.2085 1.0000 Uani D U
C623 C 0.0900(4) 0.8916(11) 0.5466(8) 0.2067 1.0000 Uani D U
C624 C 0.0694(4) 0.9097(10) 0.5669(7) 0.2110 1.0000 Uani D U
O625 O 0.0498(4) 0.9567(10) 0.5502(7) 0.2243 1.0000 Uani D U
C626 C 0.0488(5) 0.9896(10) 0.5124(6) 0.2262 1.0000 Uani D U
C627 C 0.0667(4) 0.9777(10) 0.4897(7) 0.2246 1.0000 Uani D U
C628 C 0.0638(4) 1.0138(10) 0.4518(7) 0.2325 1.0000 Uani D U
C629 C 0.0430(4) 1.0616(10) 0.4365(6) 0.2419 1.0000 Uani D U
C630 C 0.0251(4) 1.0734(10) 0.4592(7) 0.2404 1.0000 Uani D U
C631 C 0.0280(4) 1.0374(11) 0.4971(7) 0.2371 1.0000 Uani D U
O632 O 0.0037(4) 1.1228(10) 0.4432(8) 0.2521 1.0000 Uani D U
C633 C -0.0006(5) 1.1623(10) 0.4042(9) 0.2448 1.0000 Uani D U
Eu7 Eu 0.13889(7) 0.60700(19) 0.39676(10) 0.1601 1.0000 Uani D U
N701 N 0.09032(16) 0.5595(8) 0.3515(4) 0.1632 1.0000 Uani D U
N702 N 0.1395(3) 0.4658(5) 0.3694(4) 0.1701 1.0000 Uani D U
N703 N 0.1543(3) 0.5096(6) 0.4622(3) 0.1880 1.0000 Uani D U
N704 N 0.1046(2) 0.6011(7) 0.4444(3) 0.1687 1.0000 Uani D U
O701 O 0.1068(3) 0.7013(8) 0.3710(4) 0.1589 1.0000 Uani D U
O702 O 0.14412(17) 0.5919(10) 0.3274(3) 0.1562 1.0000 Uani D U
O703 O 0.18366(18) 0.5658(6) 0.4179(6) 0.1802 1.0000 Uani D U
O709 O 0.1640(6) 0.7015(13) 0.3726(9) 0.1661 1.0000 Uani D U
C701 C 0.0937(3) 0.4936(10) 0.3246(5) 0.1698 1.0000 Uani D U
C702 C 0.1114(3) 0.4370(7) 0.3505(6) 0.1735 1.0000 Uani D U
C703 C 0.1537(4) 0.4157(8) 0.4066(4) 0.1835 1.0000 Uani D U
C704 C 0.1454(4) 0.4321(8) 0.4453(5) 0.1863 1.0000 Uani D U
C705 C 0.1401(4) 0.5295(12) 0.4954(4) 0.1885 1.0000 Uani D U
C706 C 0.1112(3) 0.5377(10) 0.4761(6) 0.1825 1.0000 Uani D U
C707 C 0.0764(2) 0.5917(11) 0.4157(5) 0.1712 1.0000 Uani D U
C708 C 0.0749(3) 0.5355(8) 0.3821(4) 0.1733 1.0000 Uani D U
C711 C 0.0768(4) 0.6217(8) 0.3240(5) 0.1671 1.0000 Uani D U
C712 C 0.0832(3) 0.6977(7) 0.3424(4) 0.1586 1.0000 Uani D U
O713 O 0.0682(3) 0.7486(9) 0.3315(4) 0.1693 1.0000 Uani D U
C714 C 0.15409(17) 0.4648(10) 0.3362(5) 0.1677 1.0000 Uani D U
C715 C 0.15024(17) 0.5325(9) 0.3085(3) 0.1585 1.0000 Uani D U
O716 O 0.15246(16) 0.5309(10) 0.2729(3) 0.1459 1.0000 Uani D U
C717 C 0.1837(3) 0.5100(7) 0.4829(6) 0.1981 1.0000 Uani D U
C718 C 0.19850(19) 0.5297(6) 0.4514(5) 0.1938 1.0000 Uani D U
O719 O 0.2214(2) 0.5133(6) 0.4571(6) 0.2038 1.0000 Uani D U
O720 O 0.0672(4) 0.6826(9) 0.5838(6) 0.1892 1.0000 Uani D U
C721 C 0.1066(3) 0.6739(8) 0.4686(8) 0.1655 1.0000 Uani D U
C722 C 0.0839(3) 0.7024(8) 0.4862(7) 0.1639 1.0000 Uani D U
C723 C 0.0864(4) 0.6782(8) 0.5273(7) 0.1662 1.0000 Uani D U
C724 C 0.0661(3) 0.7021(8) 0.5469(6) 0.1740 1.0000 Uani D U
O725 O 0.0460(4) 0.7446(8) 0.5262(6) 0.1784 1.0000 Uani D U
C726 C 0.0440(4) 0.7677(8) 0.4859(5) 0.1784 1.0000 Uani D U
C727 C 0.0619(4) 0.7489(7) 0.4643(6) 0.1735 1.0000 Uani D U
C728 C 0.0586(4) 0.7746(8) 0.4237(6) 0.1822 1.0000 Uani D U
C729 C 0.0373(4) 0.8187(8) 0.4046(5) 0.1950 1.0000 Uani D U
C730 C 0.0194(3) 0.8375(7) 0.4261(6) 0.1996 1.0000 Uani D U
C731 C 0.0228(4) 0.8120(8) 0.4668(6) 0.1897 1.0000 Uani D U
O732 O -0.0025(4) 0.8832(7) 0.4062(8) 0.2157 1.0000 Uani D U
C733 C -0.0076(5) 0.9118(8) 0.3642(8) 0.2163 1.0000 Uani D U
Eu8 Eu 0.15637(5) 0.58752(16) 0.21553(8) 0.1318 1.0000 Uani D U
N801 N 0.18667(19) 0.6527(7) 0.1713(3) 0.1486 1.0000 Uani D U
N802 N 0.20713(15) 0.5387(6) 0.2394(4) 0.1611 1.0000 Uani D U
N803 N 0.1604(3) 0.4447(4) 0.1953(4) 0.1556 1.0000 Uani D U
N804 N 0.1379(2) 0.5638(5) 0.1307(2) 0.1435 1.0000 Uani D U
O801 O 0.1495(3) 0.7146(4) 0.1978(2) 0.1381 1.0000 Uani D U
O802 O 0.1849(2) 0.6450(8) 0.2768(2) 0.1467 1.0000 Uani D U
O803 O 0.1155(2) 0.5270(9) 0.2108(2) 0.1440 1.0000 Uani D U
O809 O 0.1243(4) 0.6566(14) 0.2405(8) 0.1433 1.0000 Uani D U
C801 C 0.2117(3) 0.6074(10) 0.1763(4) 0.1644 1.0000 Uani D U
C802 C 0.2247(2) 0.5908(10) 0.2223(5) 0.1680 1.0000 Uani D U
C803 C 0.2096(3) 0.4618(8) 0.2232(7) 0.1737 1.0000 Uani D U
C804 C 0.1868(3) 0.4137(7) 0.2195(6) 0.1694 1.0000 Uani D U
C805 C 0.1550(3) 0.4362(7) 0.1477(4) 0.1594 1.0000 Uani D U
C806 C 0.1322(3) 0.4821(6) 0.1235(4) 0.1493 1.0000 Uani D U
C807 C 0.1576(3) 0.5886(9) 0.1076(4) 0.1494 1.0000 Uani D U
C808 C 0.1712(3) 0.6583(8) 0.1248(3) 0.1519 1.0000 Uani D U
C811 C 0.1929(3) 0.7259(10) 0.1921(3) 0.1531 1.0000 Uani D U
C812 C 0.1668(3) 0.7616(5) 0.1900(3) 0.1513 1.0000 Uani D U
O813 O 0.1627(4) 0.8259(6) 0.1816(3) 0.1594 1.0000 Uani D U
C814 C 0.2140(3) 0.5431(8) 0.2865(5) 0.1661 1.0000 Uani D U
C815 C 0.2074(2) 0.6176(8) 0.3015(3) 0.1646 1.0000 Uani D U
O816 O 0.2216(3) 0.6474(10) 0.3326(3) 0.1957 1.0000 Uani D U
C817 C 0.1385(3) 0.4153(12) 0.2109(2) 0.1613 1.0000 Uani D U
C818 C 0.1131(2) 0.4542(9) 0.2096(3) 0.1589 1.0000 Uani D U
O819 O 0.0929(3) 0.4209(9) 0.2074(3) 0.1825 1.0000 Uani D U
O820 O 0.0805(3) 0.6299(8) -0.0398(5) 0.1434 1.0000 Uani D U
C821 C 0.1126(3) 0.6086(9) 0.1157(6) 0.1390 1.0000 Uani D U
C822 C 0.0938(3) 0.5914(7) 0.0706(5) 0.1261 1.0000 Uani D U
C823 C 0.0976(3) 0.6242(7) 0.0347(5) 0.1334 1.0000 Uani D U
C824 C 0.0786(3) 0.6028(7) -0.0058(5) 0.1361 1.0000 Uani D U
O825 O 0.0589(3) 0.5555(7) -0.0085(5) 0.1433 1.0000 Uani D U
C826 C 0.0564(3) 0.5251(7) 0.0281(5) 0.1392 1.0000 Uani D U
C827 C 0.0726(3) 0.5399(6) 0.0683(6) 0.1342 1.0000 Uani D U
C828 C 0.0680(3) 0.5062(7) 0.1031(5) 0.1383 1.0000 Uani D U
C829 C 0.0473(3) 0.4576(7) 0.0977(5) 0.1465 1.0000 Uani D U
C830 C 0.0311(2) 0.4429(6) 0.0575(5) 0.1521 1.0000 Uani D U
C831 C 0.0356(3) 0.4768(7) 0.0227(5) 0.1493 1.0000 Uani D U
O832 O 0.0097(2) 0.3926(6) 0.0518(7) 0.1650 1.0000 Uani D U
C833 C 0.0033(4) 0.3551(7) 0.0857(9) 0.1752 1.0000 Uani D U
H1011 H 0.4193 1.0429 0.6828 0.1338 1.0000 Uiso R .
H1012 H 0.3950 1.0074 0.6930 0.1338 1.0000 Uiso R .
H1021 H 0.3833 1.1192 0.6587 0.1403 1.0000 Uiso R .
H1022 H 0.3902 1.0833 0.6202 0.1403 1.0000 Uiso R .
H1031 H 0.3439 1.1392 0.5949 0.1491 1.0000 Uiso R .
H1032 H 0.3221 1.0791 0.5823 0.1491 1.0000 Uiso R .
H1041 H 0.3664 1.0703 0.5572 0.1557 1.0000 Uiso R .
H1042 H 0.3404 1.1009 0.5264 0.1557 1.0000 Uiso R .
H1051 H 0.3480 0.9161 0.4935 0.1618 1.0000 Uiso R .
H1052 H 0.3495 0.9977 0.4798 0.1618 1.0000 Uiso R .
H1061 H 0.3884 1.0048 0.5358 0.1522 1.0000 Uiso R .
H1062 H 0.3919 0.9522 0.5003 0.1522 1.0000 Uiso R .
H1071 H 0.4253 0.8682 0.5992 0.1476 1.0000 Uiso R .
H1072 H 0.4300 0.9221 0.5651 0.1476 1.0000 Uiso R .
H1081 H 0.4379 0.9864 0.6278 0.1447 1.0000 Uiso R .
H1082 H 0.4111 1.0126 0.5975 0.1447 1.0000 Uiso R .
H1111 H 0.4384 0.9005 0.6800 0.1296 1.0000 Uiso R .
H1112 H 0.4157 0.8959 0.7014 0.1296 1.0000 Uiso R .
H1141 H 0.3464 1.0855 0.6769 0.1329 1.0000 Uiso R .
H1142 H 0.3235 1.0412 0.6464 0.1329 1.0000 Uiso R .
H1171 H 0.3074 0.9325 0.5061 0.1700 1.0000 Uiso R .
H1172 H 0.3040 1.0177 0.5049 0.1700 1.0000 Uiso R .
H1211 H 0.3925 0.7870 0.5541 0.1448 1.0000 Uiso R .
H1212 H 0.3716 0.8198 0.5148 0.1448 1.0000 Uiso R .
H1231 H 0.3858 0.8600 0.4504 0.1438 1.0000 Uiso R .
H1281 H 0.4274 0.7450 0.5835 0.1444 1.0000 Uiso R .
H1291 H 0.4658 0.6753 0.6079 0.1498 1.0000 Uiso R .
H1311 H 0.4797 0.6969 0.4939 0.1458 1.0000 Uiso R .
H1331 H 0.5251 0.5801 0.6121 0.1804 1.0000 Uiso R .
H1332 H 0.5122 0.6450 0.6299 0.1804 1.0000 Uiso R .
H1333 H 0.4961 0.5737 0.6139 0.1804 1.0000 Uiso R .
H2011 H 0.2957 0.9367 0.8437 0.1370 1.0000 Uiso R .
H2012 H 0.2793 0.8650 0.8423 0.1370 1.0000 Uiso R .
H2021 H 0.2766 0.8609 0.7700 0.1375 1.0000 Uiso R .
H2022 H 0.2620 0.9298 0.7802 0.1375 1.0000 Uiso R .
H2031 H 0.2976 1.0341 0.8102 0.1409 1.0000 Uiso R .
H2032 H 0.2782 1.0574 0.7669 0.1409 1.0000 Uiso R .
H2041 H 0.3151 1.1310 0.7801 0.1357 1.0000 Uiso R .
H2042 H 0.3166 1.0746 0.7452 0.1357 1.0000 Uiso R .
H2051 H 0.3450 1.1155 0.8560 0.1374 1.0000 Uiso R .
H2052 H 0.3299 1.0412 0.8539 0.1374 1.0000 Uiso R .
H2061 H 0.3718 1.0398 0.9065 0.1395 1.0000 Uiso R .
H2062 H 0.3835 1.0388 0.8680 0.1395 1.0000 Uiso R .
H2071 H 0.3546 0.9176 0.9281 0.1479 1.0000 Uiso R .
H2072 H 0.3319 0.9544 0.8930 0.1479 1.0000 Uiso R .
H2081 H 0.3461 0.8123 0.8885 0.1360 1.0000 Uiso R .
H2082 H 0.3208 0.8354 0.9005 0.1360 1.0000 Uiso R .
H2111 H 0.3057 0.7410 0.8387 0.1191 1.0000 Uiso R .
H2112 H 0.2992 0.7743 0.7932 0.1191 1.0000 Uiso R .
H2141 H 0.2988 0.9899 0.7101 0.1317 1.0000 Uiso R .
H2142 H 0.2715 0.9545 0.7065 0.1317 1.0000 Uiso R .
H2171 H 0.3726 1.1273 0.8132 0.1325 1.0000 Uiso R .
H2172 H 0.3603 1.1118 0.7649 0.1325 1.0000 Uiso R .
H2211 H 0.3858 0.8503 0.8897 0.1469 1.0000 Uiso R .
H2212 H 0.3993 0.9069 0.8671 0.1469 1.0000 Uiso R .
H2231 H 0.3889 0.8581 0.9639 0.1392 1.0000 Uiso R .
H2281 H 0.4281 0.9886 0.8704 0.1549 1.0000 Uiso R .
H2291 H 0.4655 1.0631 0.8824 0.1721 1.0000 Uiso R .
H2311 H 0.4805 1.0321 1.0088 0.1744 1.0000 Uiso R .
H2331 H 0.5232 1.1617 0.9329 0.2304 1.0000 Uiso R .
H2332 H 0.5111 1.0965 0.9028 0.2304 1.0000 Uiso R .
H2333 H 0.4940 1.1654 0.9049 0.2304 1.0000 Uiso R .
H3011 H 0.4220 0.4615 0.7490 0.1694 1.0000 Uiso R .
H3012 H 0.3970 0.4921 0.7156 0.1694 1.0000 Uiso R .
H3021 H 0.3930 0.4248 0.7870 0.1796 1.0000 Uiso R .
H3022 H 0.3877 0.3806 0.7448 0.1796 1.0000 Uiso R .
H3031 H 0.3461 0.3594 0.7658 0.1703 1.0000 Uiso R .
H3032 H 0.3246 0.4206 0.7580 0.1703 1.0000 Uiso R .
H3041 H 0.3686 0.4264 0.8250 0.1734 1.0000 Uiso R .
H3042 H 0.3421 0.3972 0.8305 0.1734 1.0000 Uiso R .
H3051 H 0.3539 0.4969 0.8868 0.1663 1.0000 Uiso R .
H3052 H 0.3513 0.5794 0.8735 0.1663 1.0000 Uiso R .
H3061 H 0.3961 0.5420 0.9020 0.1606 1.0000 Uiso R .
H3062 H 0.3911 0.4955 0.8606 0.1606 1.0000 Uiso R .
H3071 H 0.4318 0.5910 0.8732 0.1601 1.0000 Uiso R .
H3072 H 0.4252 0.6433 0.8340 0.1601 1.0000 Uiso R .
H3081 H 0.4412 0.5302 0.8179 0.1604 1.0000 Uiso R .
H3082 H 0.4160 0.4959 0.8258 0.1604 1.0000 Uiso R .
H3111 H 0.4374 0.6067 0.7585 0.1473 1.0000 Uiso R .
H3112 H 0.4115 0.6127 0.7213 0.1473 1.0000 Uiso R .
H3141 H 0.3520 0.4111 0.6884 0.1571 1.0000 Uiso R .
H3142 H 0.3272 0.4516 0.6937 0.1571 1.0000 Uiso R .
H3171 H 0.3102 0.5525 0.8328 0.1719 1.0000 Uiso R .
H3172 H 0.3064 0.4720 0.8160 0.1719 1.0000 Uiso R .
H3211 H 0.3763 0.6652 0.8864 0.1550 1.0000 Uiso R .
H3212 H 0.3852 0.7137 0.8539 0.1550 1.0000 Uiso R .
H3231 H 0.3931 0.6551 0.9494 0.1736 1.0000 Uiso R .
H3281 H 0.4303 0.7654 0.8480 0.1749 1.0000 Uiso R .
H3291 H 0.4675 0.8378 0.8545 0.1824 1.0000 Uiso R .
H3311 H 0.4849 0.8261 0.9823 0.1912 1.0000 Uiso R .
H3331 H 0.5260 0.9393 0.8981 0.2510 1.0000 Uiso R .
H3332 H 0.5131 0.8713 0.8713 0.2510 1.0000 Uiso R .
H3333 H 0.4965 0.9421 0.8713 0.2510 1.0000 Uiso R .
H4011 H 0.3005 0.5605 0.4773 0.1760 1.0000 Uiso R .
H4012 H 0.2832 0.6295 0.4605 0.1760 1.0000 Uiso R .
H4021 H 0.2791 0.6360 0.5309 0.1821 1.0000 Uiso R .
H4022 H 0.2650 0.5672 0.5063 0.1821 1.0000 Uiso R .
H4031 H 0.2808 0.4396 0.5336 0.1903 1.0000 Uiso R .
H4032 H 0.2989 0.4651 0.5063 0.1903 1.0000 Uiso R .
H4041 H 0.3196 0.4144 0.5858 0.1813 1.0000 Uiso R .
H4042 H 0.3173 0.3646 0.5463 0.1813 1.0000 Uiso R .
H4051 H 0.3505 0.3822 0.5039 0.1816 1.0000 Uiso R .
H4052 H 0.3340 0.4539 0.4915 0.1816 1.0000 Uiso R .
H4061 H 0.3870 0.4625 0.5263 0.1859 1.0000 Uiso R .
H4062 H 0.3744 0.4662 0.4773 0.1859 1.0000 Uiso R .
H4071 H 0.3571 0.5901 0.4443 0.1768 1.0000 Uiso R .
H4072 H 0.3342 0.5526 0.4576 0.1768 1.0000 Uiso R .
H4081 H 0.3491 0.6911 0.4799 0.1776 1.0000 Uiso R .
H4082 H 0.3237 0.6727 0.4435 0.1776 1.0000 Uiso R .
H4111 H 0.2988 0.7271 0.5275 0.1674 1.0000 Uiso R .
H4112 H 0.3047 0.7585 0.4870 0.1674 1.0000 Uiso R .
H4141 H 0.3008 0.5055 0.6122 0.1819 1.0000 Uiso R .
H4142 H 0.2729 0.5337 0.5868 0.1819 1.0000 Uiso R .
H4171 H 0.3616 0.3875 0.6086 0.1711 1.0000 Uiso R .
H4172 H 0.3756 0.3729 0.5737 0.1711 1.0000 Uiso R .
H4211 H 0.4033 0.5861 0.5459 0.1669 1.0000 Uiso R .
H4212 H 0.3888 0.6533 0.5199 0.1669 1.0000 Uiso R .
H4231 H 0.3881 0.6528 0.4362 0.1563 1.0000 Uiso R .
H4281 H 0.4273 0.5169 0.5609 0.1639 1.0000 Uiso R .
H4291 H 0.4638 0.4391 0.5815 0.1732 1.0000 Uiso R .
H4311 H 0.4774 0.4693 0.4678 0.1651 1.0000 Uiso R .
H4331 H 0.5198 0.3341 0.5807 0.2203 1.0000 Uiso R .
H4333 H 0.5089 0.3994 0.6013 0.2203 1.0000 Uiso R .
H4334 H 0.4908 0.3326 0.5828 0.2203 1.0000 Uiso R .
H5011 H 0.1039 1.0078 0.2871 0.2089 1.0000 Uiso R .
H5012 H 0.0792 1.0436 0.2556 0.2089 1.0000 Uiso R .
H5021 H 0.1146 1.1199 0.2590 0.2153 1.0000 Uiso R .
H5022 H 0.1079 1.0775 0.2160 0.2153 1.0000 Uiso R .
H5031 H 0.1764 1.0698 0.2436 0.2127 1.0000 Uiso R .
H5032 H 0.1563 1.1346 0.2364 0.2127 1.0000 Uiso R .
H5041 H 0.1601 1.0966 0.1716 0.2134 1.0000 Uiso R .
H5043 H 0.1327 1.0735 0.1760 0.2134 1.0000 Uiso R .
H5051 H 0.1473 0.9169 0.1266 0.2069 1.0000 Uiso R .
H5052 H 0.1453 0.9997 0.1138 0.2069 1.0000 Uiso R .
H5061 H 0.1071 1.0029 0.1336 0.2041 1.0000 Uiso R .
H5062 H 0.1037 0.9489 0.0956 0.2041 1.0000 Uiso R .
H5071 H 0.0707 0.8683 0.1650 0.1970 1.0000 Uiso R .
H5072 H 0.0660 0.9226 0.1269 0.1970 1.0000 Uiso R .
H5081 H 0.0850 1.0125 0.1768 0.2010 1.0000 Uiso R .
H5082 H 0.0586 0.9852 0.1834 0.2010 1.0000 Uiso R .
H5112 H 0.0827 0.8972 0.2775 0.1966 1.0000 Uiso R .
H5113 H 0.0596 0.8986 0.2355 0.1966 1.0000 Uiso R .
H5141 H 0.1735 1.0503 0.3074 0.2079 1.0000 Uiso R .
H5142 H 0.1472 1.0789 0.3140 0.2079 1.0000 Uiso R .
H5171 H 0.1930 1.0044 0.1789 0.2101 1.0000 Uiso R .
H5172 H 0.1861 0.9208 0.1762 0.2101 1.0000 Uiso R .
H5211 H 0.1244 0.8167 0.1320 0.1749 1.0000 Uiso R .
H5212 H 0.1028 0.7861 0.1512 0.1749 1.0000 Uiso R .
H5231 H 0.1085 0.8616 0.0518 0.1658 1.0000 Uiso R .
H5282 H 0.0711 0.7414 0.1478 0.1648 1.0000 Uiso R .
H5291 H 0.0337 0.6683 0.1395 0.1686 1.0000 Uiso R .
H5311 H 0.0161 0.6901 0.0121 0.1583 1.0000 Uiso R .
H5332 H -0.0247 0.5685 0.0941 0.2049 1.0000 Uiso R .
H5333 H 0.0049 0.5645 0.1201 0.2049 1.0000 Uiso R .
H5334 H -0.0116 0.6346 0.1225 0.2049 1.0000 Uiso R .
H6011 H 0.2237 0.8789 0.5409 0.2356 1.0000 Uiso R .
H6012 H 0.2066 0.9499 0.5315 0.2356 1.0000 Uiso R .
H6021 H 0.2381 0.9589 0.4975 0.2408 1.0000 Uiso R .
H6023 H 0.2264 0.8873 0.4732 0.2408 1.0000 Uiso R .
H6031 H 0.2005 1.0556 0.4898 0.2429 1.0000 Uiso R .
H6032 H 0.2187 1.0800 0.4624 0.2429 1.0000 Uiso R .
H6041 H 0.1797 1.1449 0.4431 0.2424 1.0000 Uiso R .
H6042 H 0.1803 1.0905 0.4067 0.2424 1.0000 Uiso R .
H6051 H 0.1652 1.0617 0.5021 0.2351 1.0000 Uiso R .
H6052 H 0.1467 1.1284 0.4851 0.2351 1.0000 Uiso R .
H6061 H 0.1238 1.0459 0.5144 0.2356 1.0000 Uiso R .
H6062 H 0.1130 1.0385 0.4652 0.2356 1.0000 Uiso R .
H6072 H 0.1487 0.9402 0.5583 0.2327 1.0000 Uiso R .
H6073 H 0.1695 0.9734 0.5382 0.2327 1.0000 Uiso R .
H6081 H 0.1818 0.8555 0.5639 0.2249 1.0000 Uiso R .
H6083 H 0.1567 0.8281 0.5293 0.2249 1.0000 Uiso R .
H6111 H 0.1981 0.7580 0.5154 0.2282 1.0000 Uiso R .
H6112 H 0.2016 0.7911 0.4736 0.2282 1.0000 Uiso R .
H6141 H 0.2235 0.9760 0.4084 0.2317 1.0000 Uiso R .
H6142 H 0.1937 0.9956 0.3917 0.2317 1.0000 Uiso R .
H6171 H 0.1260 1.1390 0.4125 0.2391 1.0000 Uiso R .
H6173 H 0.1348 1.0974 0.3774 0.2391 1.0000 Uiso R .
H6211 H 0.1178 0.8601 0.5075 0.2212 1.0000 Uiso R .
H6212 H 0.1042 0.8884 0.4617 0.2212 1.0000 Uiso R .
H6231 H 0.1039 0.8577 0.5588 0.2176 1.0000 Uiso R .
H6281 H 0.0760 1.0056 0.4359 0.2525 1.0000 Uiso R .
H6291 H 0.0410 1.0868 0.4103 0.2663 1.0000 Uiso R .
H6311 H 0.0158 1.0457 0.5130 0.2574 1.0000 Uiso R .
H6331 H -0.0160 1.1924 0.3997 0.2838 1.0000 Uiso R .
H6332 H 0.0143 1.1926 0.4057 0.2838 1.0000 Uiso R .
H6334 H -0.0030 1.1284 0.3813 0.2838 1.0000 Uiso R .
H7011 H 0.0769 0.4725 0.3105 0.2062 1.0000 Uiso R .
H7012 H 0.1019 0.5102 0.3040 0.2062 1.0000 Uiso R .
H7022 H 0.1045 0.4261 0.3737 0.2113 1.0000 Uiso R .
H7023 H 0.1116 0.3932 0.3346 0.2113 1.0000 Uiso R .
H7031 H 0.1500 0.3654 0.3990 0.2209 1.0000 Uiso R .
H7032 H 0.1723 0.4239 0.4135 0.2209 1.0000 Uiso R .
H7041 H 0.1520 0.3967 0.4671 0.2247 1.0000 Uiso R .
H7042 H 0.1266 0.4316 0.4371 0.2247 1.0000 Uiso R .
H7052 H 0.1441 0.4932 0.5174 0.2261 1.0000 Uiso R .
H7053 H 0.1461 0.5764 0.5073 0.2261 1.0000 Uiso R .
H7061 H 0.1024 0.5435 0.4975 0.2182 1.0000 Uiso R .
H7062 H 0.1056 0.4929 0.4611 0.2182 1.0000 Uiso R .
H7071 H 0.0654 0.5781 0.4330 0.2066 1.0000 Uiso R .
H7072 H 0.0697 0.6354 0.4004 0.2066 1.0000 Uiso R .
H7081 H 0.0849 0.4952 0.3971 0.2118 1.0000 Uiso R .
H7082 H 0.0574 0.5194 0.3681 0.2118 1.0000 Uiso R .
H7111 H 0.0588 0.6150 0.3234 0.2051 1.0000 Uiso R .
H7113 H 0.0783 0.6179 0.2959 0.2051 1.0000 Uiso R .
H7141 H 0.1725 0.4605 0.3501 0.2014 1.0000 Uiso R .
H7142 H 0.1483 0.4232 0.3183 0.2014 1.0000 Uiso R .
H7172 H 0.1895 0.4630 0.4951 0.2345 1.0000 Uiso R .
H7173 H 0.1881 0.5467 0.5045 0.2345 1.0000 Uiso R .
H7211 H 0.1218 0.6704 0.4926 0.1955 1.0000 Uiso R .
H7212 H 0.1094 0.7106 0.4497 0.1955 1.0000 Uiso R .
H7231 H 0.1007 0.6477 0.5425 0.1903 1.0000 Uiso R .
H7281 H 0.0711 0.7619 0.4090 0.2189 1.0000 Uiso R .
H7292 H 0.0351 0.8363 0.3764 0.2377 1.0000 Uiso R .
H7311 H 0.0103 0.8249 0.4816 0.2305 1.0000 Uiso R .
H7331 H -0.0233 0.9407 0.3569 0.2903 1.0000 Uiso R .
H7332 H 0.0070 0.9416 0.3629 0.2903 1.0000 Uiso R .
H7333 H -0.0095 0.8718 0.3448 0.2903 1.0000 Uiso R .
H8011 H 0.2064 0.5612 0.1628 0.1973 1.0000 Uiso R .
H8012 H 0.2233 0.6314 0.1631 0.1973 1.0000 Uiso R .
H8021 H 0.2416 0.5689 0.2257 0.2035 1.0000 Uiso R .
H8022 H 0.2268 0.6367 0.2370 0.2035 1.0000 Uiso R .
H8032 H 0.2256 0.4396 0.2394 0.2096 1.0000 Uiso R .
H8033 H 0.2098 0.4670 0.1944 0.2096 1.0000 Uiso R .
H8041 H 0.1893 0.3671 0.2077 0.2046 1.0000 Uiso R .
H8043 H 0.1869 0.4073 0.2484 0.2046 1.0000 Uiso R .
H8051 H 0.1531 0.3855 0.1398 0.1901 1.0000 Uiso R .
H8052 H 0.1702 0.4557 0.1413 0.1901 1.0000 Uiso R .
H8061 H 0.1283 0.4712 0.0940 0.1773 1.0000 Uiso R .
H8062 H 0.1176 0.4684 0.1335 0.1773 1.0000 Uiso R .
H8071 H 0.1712 0.5525 0.1129 0.1770 1.0000 Uiso R .
H8073 H 0.1492 0.5916 0.0777 0.1770 1.0000 Uiso R .
H8081 H 0.1827 0.6733 0.1086 0.1808 1.0000 Uiso R .
H8082 H 0.1574 0.6936 0.1216 0.1808 1.0000 Uiso R .
H8111 H 0.2030 0.7191 0.2210 0.1833 1.0000 Uiso R .
H8112 H 0.2027 0.7554 0.1779 0.1833 1.0000 Uiso R .
H8141 H 0.2323 0.5327 0.2990 0.2008 1.0000 Uiso R .
H8142 H 0.2036 0.5072 0.2956 0.2008 1.0000 Uiso R .
H8171 H 0.1459 0.4013 0.2398 0.1926 1.0000 Uiso R .
H8172 H 0.1328 0.3724 0.1940 0.1926 1.0000 Uiso R .
H8212 H 0.1027 0.6008 0.1354 0.1667 1.0000 Uiso R .
H8213 H 0.1177 0.6590 0.1164 0.1667 1.0000 Uiso R .
H8231 H 0.1115 0.6582 0.0358 0.1615 1.0000 Uiso R .
H8282 H 0.0792 0.5163 0.1309 0.1675 1.0000 Uiso R .
H8291 H 0.0441 0.4340 0.1217 0.1766 1.0000 Uiso R .
H8311 H 0.0244 0.4670 -0.0052 0.1788 1.0000 Uiso R .
H8331 H -0.0117 0.3244 0.0745 0.2220 1.0000 Uiso R .
H8332 H 0.0180 0.3257 0.1006 0.2220 1.0000 Uiso R .
H8333 H -0.0005 0.3903 0.1046 0.2220 1.0000 Uiso R .
H1091 H 0.3193 0.8248 0.6430 0.1405 1.0000 Uiso R .
H1092 H 0.3270 0.7577 0.6189 0.1405 1.0000 Uiso R .
H2091 H 0.3663 0.8699 0.7225 0.0940 1.0000 Uiso R .
H2092 H 0.3864 0.8136 0.7560 0.0940 1.0000 Uiso R .
H3091 H 0.3291 0.7440 0.7242 0.1310 1.0000 Uiso R .
H3092 H 0.3219 0.6820 0.6940 0.1310 1.0000 Uiso R .
H4091 H 0.3902 0.6820 0.6472 0.1530 1.0000 Uiso R .
H4092 H 0.3701 0.6232 0.6614 0.1530 1.0000 Uiso R .
H5091 H 0.1830 0.8283 0.3000 0.1813 1.0000 Uiso R .
H5092 H 0.1748 0.7581 0.2757 0.1813 1.0000 Uiso R .
H6091 H 0.1224 0.8339 0.3405 0.2104 1.0000 Uiso R .
H6092 H 0.1197 0.7933 0.3702 0.2104 1.0000 Uiso R .
H7091 H 0.1685 0.7523 0.3764 0.1953 1.0000 Uiso R .
H7092 H 0.1785 0.6877 0.3624 0.1953 1.0000 Uiso R .
H8091 H 0.1187 0.7068 0.2374 0.1726 1.0000 Uiso R .
H8092 H 0.1207 0.6656 0.2669 0.1726 1.0000 Uiso R .

loop_
_atom_site_aniso_label
_atom_site_aniso_U_11
_atom_site_aniso_U_22
_atom_site_aniso_U_33
_atom_site_aniso_U_23
_atom_site_aniso_U_13
_atom_site_aniso_U_12
Eu1 0.1387(13) 0.0779(8) 0.0735(8) -0.0008(7) 0.0454(9) -0.0320(9)
N101 0.1381(18) 0.092(3) 0.092(3) -0.011(3) 0.0413(18) -0.0304(18)
N102 0.162(3) 0.0752(13) 0.088(2) 0.0070(15) 0.041(2) -0.016(2)
N103 0.177(3) 0.115(2) 0.0782(18) 0.0147(16) 0.037(2) -0.026(3)
N104 0.164(3) 0.110(4) 0.087(3) -0.005(2) 0.065(2) -0.041(3)
O101 0.161(3) 0.080(2) 0.078(4) -0.009(2) 0.056(3) -0.014(2)
O102 0.151(4) 0.074(3) 0.0773(13) 0.0026(17) 0.051(2) -0.007(3)
O103 0.1379(17) 0.122(4) 0.100(3) 0.002(3) 0.0394(19) -0.0226(18)
O109 0.168(4) 0.092(3) 0.109(5) -0.004(3) 0.073(4) -0.045(3)
C101 0.153(4) 0.082(4) 0.096(6) -0.009(4) 0.039(4) -0.036(3)
C102 0.177(4) 0.077(3) 0.095(7) -0.005(5) 0.041(4) -0.032(3)
C103 0.183(6) 0.087(3) 0.099(3) 0.022(2) 0.042(4) -0.015(6)
C104 0.191(6) 0.102(2) 0.094(3) 0.027(2) 0.041(6) -0.012(5)
C105 0.204(4) 0.128(7) 0.075(4) 0.010(4) 0.049(4) -0.040(5)
C106 0.197(4) 0.117(5) 0.083(6) -0.002(5) 0.068(3) -0.052(5)
C107 0.155(3) 0.122(7) 0.113(5) -0.009(5) 0.071(3) -0.041(5)
C108 0.140(5) 0.114(7) 0.116(5) -0.010(4) 0.054(4) -0.040(5)
C111 0.142(5) 0.106(4) 0.087(6) -0.018(4) 0.039(4) -0.008(4)
C112 0.167(5) 0.099(3) 0.083(7) -0.009(5) 0.042(5) -0.002(3)
O113 0.181(6) 0.119(6) 0.138(9) -0.031(8) 0.033(8) 0.017(6)
C114 0.166(4) 0.081(3) 0.089(3) 0.0089(16) 0.043(3) 0.004(3)
C115 0.143(6) 0.073(4) 0.078(3) 0.000(2) 0.036(4) -0.004(5)
O116 0.107(4) 0.070(3) 0.0760(17) 0.0034(17) 0.0245(19) 0.009(3)
C117 0.174(3) 0.147(4) 0.089(2) 0.009(3) 0.021(2) -0.016(3)
C118 0.153(3) 0.154(8) 0.115(5) 0.010(5) 0.030(4) -0.005(4)
O119 0.156(6) 0.246(11) 0.175(9) 0.044(9) 0.038(5) 0.023(7)
O120 0.131(7) 0.145(9) 0.130(6) -0.020(7) 0.076(5) -0.040(7)
C121 0.150(5) 0.120(5) 0.111(6) -0.016(4) 0.065(5) -0.023(5)
C122 0.143(5) 0.123(7) 0.122(4) -0.015(4) 0.069(4) -0.033(5)
C123 0.136(6) 0.129(8) 0.123(5) -0.013(6) 0.072(5) -0.033(6)
C124 0.141(6) 0.129(8) 0.128(5) -0.024(6) 0.074(4) -0.037(5)
O125 0.142(6) 0.133(7) 0.128(5) -0.026(6) 0.076(5) -0.034(5)
C126 0.135(5) 0.129(7) 0.127(5) -0.027(6) 0.068(4) -0.043(5)
C127 0.139(5) 0.124(7) 0.119(5) -0.020(6) 0.066(4) -0.035(5)
C128 0.145(6) 0.122(8) 0.115(5) -0.026(6) 0.057(5) -0.038(6)
C129 0.143(6) 0.133(8) 0.119(6) -0.022(6) 0.057(5) -0.036(6)
C130 0.137(6) 0.144(7) 0.129(5) -0.028(6) 0.059(5) -0.041(5)
C131 0.133(6) 0.135(8) 0.127(5) -0.033(6) 0.064(5) -0.042(5)
O132 0.140(6) 0.164(8) 0.133(6) -0.032(6) 0.055(6) -0.032(6)
C133 0.140(8) 0.206(11) 0.145(8) -0.009(8) 0.062(8) -0.015(9)
Eu2 0.0906(11) 0.0680(7) 0.0668(7) -0.0051(7) 0.0218(7) 0.0024(8)
N201 0.118(3) 0.098(2) 0.085(3) -0.006(2) 0.050(2) 0.005(2)
N202 0.0958(14) 0.110(3) 0.095(3) -0.003(3) 0.0267(19) 0.0179(17)
N203 0.133(3) 0.0721(11) 0.094(3) -0.0136(18) 0.028(3) 0.0103(19)
N204 0.132(3) 0.100(3) 0.0702(12) -0.0145(18) 0.0161(19) 0.008(3)
O201 0.116(3) 0.0739(13) 0.074(4) 0.0053(18) 0.043(3) 0.0081(17)
O202 0.096(3) 0.090(3) 0.074(2) -0.012(2) 0.026(2) -0.013(2)
O203 0.0984(18) 0.081(3) 0.094(4) -0.008(3) 0.016(2) -0.0093(17)
O209 0.100(4) 0.063(3) 0.078(4) 0.005(3) 0.038(4) 0.002(3)
C201 0.120(4) 0.119(5) 0.116(5) -0.006(5) 0.061(4) 0.011(5)
C202 0.100(3) 0.130(6) 0.121(5) -0.007(6) 0.046(4) 0.014(5)
C203 0.125(3) 0.108(4) 0.113(7) 0.005(5) 0.030(6) 0.040(3)
C204 0.144(4) 0.085(2) 0.107(6) -0.004(6) 0.035(5) 0.033(3)
C205 0.151(6) 0.089(4) 0.099(3) -0.029(3) 0.032(4) 0.011(6)
C206 0.149(6) 0.102(3) 0.085(4) -0.031(3) 0.022(6) 0.003(4)
C207 0.171(5) 0.126(6) 0.069(3) -0.008(5) 0.036(4) 0.006(5)
C208 0.152(5) 0.114(6) 0.079(3) -0.002(4) 0.055(3) 0.014(5)
C211 0.122(5) 0.091(3) 0.094(6) 0.004(4) 0.052(5) -0.005(3)
C212 0.140(4) 0.0772(16) 0.089(6) 0.003(3) 0.066(5) -0.003(2)
O213 0.169(4) 0.0769(19) 0.099(4) 0.001(3) 0.080(3) -0.007(2)
C214 0.098(5) 0.132(6) 0.092(3) 0.003(4) 0.014(4) 0.019(5)
C215 0.092(6) 0.133(6) 0.080(3) -0.011(3) 0.013(3) 0.002(5)
O216 0.088(7) 0.191(9) 0.090(3) -0.041(5) -0.030(7) 0.015(8)
C217 0.148(4) 0.0683(17) 0.104(7) -0.018(5) 0.027(5) -0.010(3)
C218 0.123(3) 0.081(3) 0.118(5) -0.014(4) 0.026(4) -0.022(2)
O219 0.142(5) 0.097(6) 0.159(9) -0.021(6) 0.046(6) -0.042(4)
O220 0.181(7) 0.200(10) 0.082(4) -0.013(8) 0.012(7) 0.023(8)
C221 0.143(4) 0.121(6) 0.081(3) -0.004(6) 0.000(3) 0.020(4)
C222 0.141(5) 0.121(7) 0.082(3) -0.021(5) 0.008(4) 0.023(4)
C223 0.147(6) 0.118(8) 0.079(4) -0.023(6) 0.016(5) 0.038(6)
C224 0.155(6) 0.132(8) 0.082(3) -0.022(6) 0.009(5) 0.035(6)
O225 0.153(6) 0.148(8) 0.106(4) -0.014(6) -0.003(5) 0.029(5)
C226 0.137(6) 0.140(7) 0.111(4) -0.016(6) -0.003(5) 0.021(5)
C227 0.136(6) 0.133(7) 0.105(4) -0.016(6) 0.005(5) 0.020(5)
C228 0.122(6) 0.139(8) 0.115(4) -0.018(7) 0.014(5) 0.023(6)
C229 0.119(6) 0.145(8) 0.141(5) -0.006(7) 0.006(6) 0.023(6)
C230 0.120(6) 0.147(8) 0.150(5) -0.003(7) -0.007(5) 0.022(5)
C231 0.125(6) 0.150(8) 0.135(5) -0.017(7) -0.006(6) 0.026(5)
O232 0.133(6) 0.154(8) 0.182(7) 0.015(8) -0.021(6) 0.010(6)
C233 0.136(7) 0.144(10) 0.203(9) 0.058(9) -0.043(9) 0.003(8)
Eu3 0.1738(16) 0.0601(7) 0.0914(9) 0.0075(8) 0.0755(10) -0.0048(10)
N301 0.185(2) 0.088(3) 0.123(3) -0.002(3) 0.081(2) 0.014(2)
N302 0.227(3) 0.0633(13) 0.130(2) -0.0027(17) 0.087(3) -0.006(2)
N303 0.232(3) 0.082(3) 0.122(3) 0.022(2) 0.101(2) -0.015(3)
N304 0.195(3) 0.084(4) 0.0949(17) 0.011(2) 0.0653(19) 0.013(3)
O301 0.168(3) 0.072(2) 0.099(4) 0.000(3) 0.078(3) -0.010(2)
O302 0.192(4) 0.081(3) 0.0971(16) -0.0068(18) 0.082(2) -0.014(4)
O303 0.1856(19) 0.086(4) 0.119(3) -0.006(3) 0.083(2) -0.026(2)
O309 0.178(4) 0.073(3) 0.094(4) 0.012(3) 0.064(4) -0.003(3)
C301 0.212(4) 0.090(4) 0.150(6) -0.009(5) 0.086(6) 0.026(4)
C302 0.244(4) 0.072(3) 0.157(7) -0.003(6) 0.090(5) 0.020(3)
C303 0.251(6) 0.062(3) 0.138(4) 0.019(4) 0.081(5) -0.013(6)
C304 0.256(6) 0.073(2) 0.133(4) 0.027(4) 0.082(6) -0.017(5)
C305 0.250(5) 0.099(7) 0.110(2) 0.026(4) 0.106(4) 0.008(6)
C306 0.240(4) 0.096(5) 0.096(4) 0.021(5) 0.082(4) 0.021(6)
C307 0.188(3) 0.113(7) 0.116(5) 0.004(6) 0.057(3) 0.013(6)
C308 0.187(5) 0.108(7) 0.133(4) 0.009(4) 0.072(3) 0.021(6)
C311 0.173(5) 0.106(4) 0.119(7) -0.009(5) 0.083(5) 0.003(4)
C312 0.168(4) 0.096(4) 0.108(7) -0.006(5) 0.080(6) -0.011(3)
O313 0.167(5) 0.114(6) 0.162(10) -0.014(8) 0.082(8) -0.019(5)
C314 0.226(6) 0.075(4) 0.128(2) -0.015(2) 0.097(4) -0.015(6)
C315 0.203(6) 0.086(4) 0.115(2) -0.0185(19) 0.095(4) -0.020(6)
O316 0.192(5) 0.113(4) 0.1170(16) -0.0316(16) 0.099(2) -0.061(4)
C317 0.231(3) 0.108(7) 0.144(5) 0.008(6) 0.121(3) -0.035(4)
C318 0.194(3) 0.116(8) 0.148(5) -0.006(7) 0.102(3) -0.032(4)
O319 0.196(4) 0.172(10) 0.188(9) -0.023(9) 0.110(5) -0.025(8)
O320 0.244(7) 0.146(10) 0.112(3) 0.008(8) -0.007(7) 0.023(8)
C321 0.203(5) 0.095(5) 0.105(4) -0.004(4) 0.041(5) 0.023(5)
C322 0.206(6) 0.118(7) 0.117(3) -0.011(5) 0.029(5) 0.029(5)
C323 0.212(6) 0.126(8) 0.109(4) -0.005(7) 0.020(5) 0.030(6)
C324 0.226(6) 0.141(8) 0.118(3) 0.000(7) 0.003(5) 0.030(6)
O325 0.221(6) 0.151(8) 0.119(4) 0.000(7) -0.006(6) 0.027(6)
C326 0.205(6) 0.140(7) 0.125(4) -0.007(7) 0.004(5) 0.035(5)
C327 0.195(6) 0.134(7) 0.119(4) -0.010(6) 0.018(5) 0.027(5)
C328 0.187(6) 0.138(8) 0.128(4) -0.003(7) 0.019(6) 0.026(6)
C329 0.181(6) 0.142(8) 0.131(4) -0.001(7) 0.010(6) 0.026(6)
C330 0.192(6) 0.150(8) 0.137(5) -0.011(7) 0.004(5) 0.032(6)
C331 0.197(6) 0.144(8) 0.128(5) -0.013(7) -0.002(6) 0.038(5)
O332 0.198(6) 0.162(9) 0.144(7) -0.014(8) -0.002(6) 0.021(6)
C333 0.229(8) 0.184(11) 0.164(9) 0.010(10) -0.001(9) -0.008(9)
Eu4 0.1563(15) 0.0966(10) 0.1001(10) -0.0462(8) 0.0817(11) -0.0683(10)
N401 0.177(3) 0.125(2) 0.109(2) -0.0383(18) 0.065(2) -0.069(2)
N402 0.1642(18) 0.129(3) 0.149(4) -0.047(3) 0.083(2) -0.0846(19)
N403 0.207(3) 0.0988(13) 0.140(3) -0.0546(19) 0.100(3) -0.072(2)
N404 0.202(3) 0.126(3) 0.115(3) -0.054(3) 0.106(3) -0.068(3)
O401 0.163(3) 0.0982(15) 0.113(4) -0.0392(19) 0.078(3) -0.0665(18)
O402 0.165(3) 0.116(3) 0.130(4) -0.044(3) 0.093(3) -0.057(2)
O403 0.170(2) 0.112(3) 0.131(4) -0.034(4) 0.088(3) -0.051(2)
O409 0.175(4) 0.117(4) 0.102(3) -0.051(3) 0.071(3) -0.066(4)
C401 0.176(4) 0.134(5) 0.135(5) -0.046(5) 0.054(3) -0.068(5)
C402 0.165(3) 0.148(6) 0.150(6) -0.052(5) 0.058(4) -0.087(5)
C403 0.196(3) 0.132(4) 0.161(7) -0.057(5) 0.074(6) -0.103(3)
C404 0.215(4) 0.109(3) 0.152(7) -0.056(7) 0.092(5) -0.094(3)
C405 0.223(6) 0.114(4) 0.140(4) -0.071(4) 0.097(5) -0.068(6)
C406 0.219(6) 0.133(4) 0.140(7) -0.067(4) 0.115(5) -0.057(4)
C407 0.231(5) 0.136(6) 0.106(3) -0.048(5) 0.101(4) -0.085(6)
C408 0.221(5) 0.132(6) 0.104(4) -0.035(4) 0.080(4) -0.079(5)
C411 0.188(5) 0.126(3) 0.108(7) -0.038(4) 0.048(5) -0.060(3)
C412 0.180(5) 0.1136(16) 0.093(5) -0.028(2) 0.057(5) -0.058(2)
O413 0.162(4) 0.1085(18) 0.083(3) -0.016(2) 0.045(2) -0.048(2)
C414 0.162(4) 0.147(6) 0.167(5) -0.036(5) 0.100(5) -0.077(6)
C415 0.162(5) 0.149(6) 0.155(6) -0.044(5) 0.104(5) -0.063(5)
O416 0.169(7) 0.207(9) 0.191(9) -0.071(7) 0.130(6) -0.076(8)
C417 0.213(4) 0.101(2) 0.145(5) -0.049(5) 0.112(5) -0.051(3)
C418 0.192(5) 0.110(3) 0.140(7) -0.037(5) 0.105(5) -0.041(3)
O419 0.213(7) 0.127(7) 0.157(9) -0.008(7) 0.100(5) -0.042(6)
O420 0.172(7) 0.160(9) 0.118(6) -0.067(5) 0.090(6) -0.050(7)
C421 0.187(4) 0.138(6) 0.150(5) -0.042(7) 0.120(3) -0.060(4)
C422 0.194(4) 0.139(7) 0.142(5) -0.048(5) 0.115(4) -0.044(4)
C423 0.184(6) 0.146(8) 0.140(6) -0.048(6) 0.112(5) -0.050(6)
C424 0.171(6) 0.138(8) 0.134(5) -0.055(6) 0.101(5) -0.055(5)
O425 0.164(6) 0.145(7) 0.155(5) -0.043(5) 0.103(5) -0.057(5)
C426 0.163(6) 0.142(7) 0.167(5) -0.031(5) 0.110(5) -0.056(5)
C427 0.176(6) 0.135(7) 0.165(5) -0.035(5) 0.114(4) -0.058(5)
C428 0.176(6) 0.135(8) 0.168(6) -0.031(6) 0.114(5) -0.059(5)
C429 0.178(6) 0.139(8) 0.181(6) -0.028(6) 0.111(5) -0.057(6)
C430 0.177(6) 0.147(7) 0.184(6) -0.025(6) 0.111(5) -0.046(5)
C431 0.172(6) 0.141(8) 0.181(6) -0.029(6) 0.111(5) -0.050(5)
O432 0.180(6) 0.165(8) 0.198(7) -0.018(7) 0.109(6) -0.037(6)
C433 0.185(8) 0.196(10) 0.227(9) 0.020(8) 0.126(9) -0.027(9)
Eu5 0.1565(17) 0.1315(16) 0.1583(16) -0.0211(15) 0.0440(16) -0.0180(16)
N501 0.171(2) 0.147(3) 0.177(4) -0.032(3) 0.052(3) -0.002(2)
N502 0.206(3) 0.132(2) 0.178(3) -0.025(2) 0.055(3) -0.025(3)
N503 0.190(3) 0.146(2) 0.173(3) -0.009(3) 0.056(3) -0.021(3)
N504 0.163(3) 0.141(4) 0.161(2) -0.019(3) 0.040(2) 0.004(3)
O501 0.151(4) 0.136(3) 0.169(5) -0.019(3) 0.036(4) -0.019(3)
O502 0.181(4) 0.137(3) 0.1592(18) -0.026(2) 0.046(2) -0.026(4)
O503 0.1633(19) 0.155(5) 0.178(4) -0.012(4) 0.041(2) -0.034(2)
O509 0.152(4) 0.143(4) 0.156(4) -0.018(4) 0.036(4) -0.021(4)
C501 0.200(5) 0.154(5) 0.186(6) -0.039(5) 0.060(6) 0.001(4)
C502 0.222(4) 0.139(3) 0.192(8) -0.039(7) 0.062(5) -0.007(3)
C503 0.220(6) 0.135(4) 0.180(4) -0.010(4) 0.051(6) -0.029(6)
C504 0.216(6) 0.141(2) 0.178(4) -0.007(4) 0.051(6) -0.024(5)
C505 0.202(4) 0.147(7) 0.169(3) -0.006(4) 0.056(4) -0.013(6)
C506 0.195(4) 0.142(6) 0.168(5) -0.008(6) 0.041(4) 0.004(6)
C507 0.166(3) 0.152(7) 0.172(5) -0.023(6) 0.038(3) 0.023(6)
C508 0.174(5) 0.150(7) 0.183(5) -0.029(4) 0.047(4) 0.009(5)
C511 0.154(5) 0.170(5) 0.178(8) -0.031(6) 0.046(6) -0.014(4)
C512 0.150(5) 0.159(4) 0.166(8) -0.022(6) 0.035(6) -0.025(4)
O513 0.150(6) 0.171(6) 0.141(10) 0.008(9) 0.019(7) -0.026(6)
C514 0.211(6) 0.142(4) 0.175(3) -0.033(2) 0.060(5) -0.045(7)
C515 0.215(6) 0.151(4) 0.165(2) -0.035(2) 0.058(6) -0.057(7)
O516 0.239(5) 0.179(4) 0.1731(19) -0.051(2) 0.082(3) -0.108(4)
C517 0.183(3) 0.159(7) 0.190(5) -0.009(8) 0.062(4) -0.034(5)
C518 0.172(3) 0.168(8) 0.197(5) -0.009(7) 0.049(4) -0.045(6)
O519 0.195(5) 0.215(11) 0.233(8) 0.009(10) 0.040(5) -0.092(8)
O520 0.220(7) 0.108(9) 0.134(4) 0.010(8) 0.050(7) 0.014(8)
C521 0.166(5) 0.141(5) 0.133(4) -0.007(4) 0.045(6) 0.013(5)
C522 0.149(6) 0.126(7) 0.131(3) 0.000(4) 0.045(4) 0.027(5)
C523 0.157(6) 0.121(8) 0.135(4) 0.014(7) 0.042(5) 0.033(6)
C524 0.162(6) 0.108(8) 0.133(3) 0.018(7) 0.039(5) 0.040(5)
O525 0.148(6) 0.108(7) 0.140(4) 0.012(6) 0.037(5) 0.048(5)
C526 0.129(5) 0.114(7) 0.140(4) 0.003(6) 0.041(5) 0.047(5)
C527 0.132(6) 0.124(7) 0.139(4) 0.003(6) 0.043(5) 0.040(5)
C528 0.130(6) 0.138(8) 0.141(4) 0.006(7) 0.043(6) 0.034(6)
C529 0.127(6) 0.145(8) 0.155(5) 0.005(7) 0.047(6) 0.035(6)
C530 0.125(6) 0.141(7) 0.160(5) 0.000(7) 0.046(5) 0.033(5)
C531 0.125(6) 0.126(8) 0.153(5) 0.002(7) 0.040(5) 0.045(5)
O532 0.133(6) 0.160(9) 0.183(7) -0.001(7) 0.048(6) 0.021(6)
C533 0.134(8) 0.216(11) 0.191(9) -0.003(10) 0.056(9) -0.004(8)
Eu6 0.220(2) 0.1929(18) 0.1670(18) -0.0512(15) 0.0795(17) -0.1030(18)
N601 0.214(3) 0.233(3) 0.166(3) -0.047(2) 0.075(3) -0.106(3)
N602 0.230(2) 0.227(4) 0.182(4) -0.052(3) 0.080(3) -0.120(2)
N603 0.248(3) 0.1953(19) 0.184(4) -0.070(2) 0.080(3) -0.116(3)
N604 0.235(3) 0.220(4) 0.176(3) -0.058(3) 0.088(3) -0.097(3)
O601 0.206(4) 0.1925(18) 0.163(5) -0.033(2) 0.066(3) -0.087(2)
O602 0.224(4) 0.201(5) 0.168(4) -0.042(4) 0.082(4) -0.092(3)
O603 0.230(2) 0.170(3) 0.179(4) -0.058(4) 0.079(3) -0.098(2)
O609 0.219(4) 0.159(4) 0.166(4) -0.038(3) 0.068(3) -0.085(4)
C601 0.215(5) 0.248(6) 0.180(5) -0.046(5) 0.075(3) -0.112(5)
C602 0.224(4) 0.245(6) 0.181(6) -0.049(6) 0.076(4) -0.122(5)
C603 0.246(3) 0.227(4) 0.185(7) -0.058(5) 0.084(6) -0.133(3)
C604 0.263(4) 0.206(3) 0.185(7) -0.056(7) 0.085(5) -0.129(3)
C605 0.242(6) 0.212(4) 0.191(5) -0.072(5) 0.084(5) -0.099(6)
C606 0.239(6) 0.219(4) 0.188(7) -0.073(5) 0.085(5) -0.098(4)
C607 0.242(5) 0.237(7) 0.171(3) -0.057(6) 0.087(4) -0.104(6)
C608 0.221(5) 0.233(7) 0.165(4) -0.050(5) 0.078(5) -0.110(5)
C611 0.202(5) 0.234(3) 0.168(6) -0.040(3) 0.068(4) -0.093(3)
C612 0.191(4) 0.210(2) 0.172(4) -0.036(2) 0.064(3) -0.077(3)
O613 0.182(3) 0.212(2) 0.159(3) -0.026(2) 0.042(3) -0.068(3)
C614 0.221(5) 0.223(7) 0.184(5) -0.044(5) 0.082(5) -0.106(5)
C615 0.223(6) 0.215(7) 0.181(6) -0.039(6) 0.087(5) -0.091(5)
O616 0.231(7) 0.212(10) 0.183(10) -0.019(7) 0.093(6) -0.075(8)
C617 0.265(4) 0.177(3) 0.195(6) -0.059(7) 0.076(6) -0.114(4)
C618 0.248(3) 0.170(4) 0.204(8) -0.053(8) 0.067(6) -0.101(3)
O619 0.254(3) 0.181(7) 0.279(11) -0.013(10) 0.044(11) -0.092(5)
O620 0.255(8) 0.204(10) 0.235(8) -0.047(7) 0.137(6) -0.065(8)
C621 0.229(4) 0.219(6) 0.186(7) -0.059(7) 0.094(4) -0.090(4)
C622 0.238(4) 0.209(7) 0.203(6) -0.059(5) 0.102(4) -0.082(5)
C623 0.239(6) 0.205(8) 0.206(7) -0.061(6) 0.111(5) -0.087(6)
C624 0.248(6) 0.204(8) 0.211(7) -0.062(6) 0.114(5) -0.071(6)
O625 0.259(6) 0.217(8) 0.220(7) -0.064(6) 0.106(5) -0.061(6)
C626 0.251(6) 0.221(7) 0.228(6) -0.053(6) 0.103(5) -0.062(5)
C627 0.248(6) 0.222(7) 0.225(6) -0.054(6) 0.102(5) -0.072(5)
C628 0.253(6) 0.234(8) 0.233(7) -0.041(6) 0.105(5) -0.058(6)
C629 0.257(6) 0.240(8) 0.247(7) -0.043(7) 0.101(6) -0.053(6)
C630 0.254(6) 0.233(8) 0.251(7) -0.042(6) 0.101(5) -0.050(6)
C631 0.253(6) 0.229(8) 0.246(7) -0.049(6) 0.099(6) -0.058(6)
O632 0.265(7) 0.243(9) 0.263(8) -0.043(7) 0.099(7) -0.040(6)
C633 0.259(8) 0.248(10) 0.249(9) -0.052(8) 0.108(9) -0.013(9)
Eu7 0.1549(17) 0.1690(17) 0.1472(15) -0.0070(14) 0.0284(14) -0.0267(16)
N701 0.151(2) 0.172(3) 0.157(3) -0.019(3) 0.029(2) -0.020(2)
N702 0.166(3) 0.165(2) 0.160(3) -0.0004(19) 0.015(3) -0.009(2)
N703 0.194(3) 0.197(2) 0.153(2) 0.007(2) 0.018(3) -0.029(3)
N704 0.178(3) 0.172(4) 0.153(3) -0.012(3) 0.043(2) -0.053(3)
O701 0.163(3) 0.164(3) 0.158(4) -0.009(2) 0.060(2) -0.018(3)
O702 0.146(3) 0.164(3) 0.1504(18) -0.0038(19) 0.028(2) 0.006(3)
O703 0.1563(19) 0.205(4) 0.159(3) -0.002(3) 0.012(2) -0.019(2)
O709 0.162(4) 0.174(3) 0.170(4) -0.015(3) 0.059(4) -0.023(4)
C701 0.157(5) 0.177(5) 0.159(7) -0.024(4) 0.019(4) -0.012(4)
C702 0.171(4) 0.169(4) 0.162(8) -0.019(6) 0.019(4) -0.016(3)
C703 0.182(6) 0.179(3) 0.170(4) 0.013(3) 0.019(5) -0.004(7)
C704 0.189(6) 0.184(2) 0.167(4) 0.014(3) 0.020(6) -0.012(6)
C705 0.211(4) 0.184(7) 0.158(5) 0.005(4) 0.032(4) -0.051(6)
C706 0.205(4) 0.175(6) 0.161(7) -0.006(5) 0.042(4) -0.062(6)
C707 0.173(3) 0.178(8) 0.163(5) -0.022(5) 0.048(3) -0.055(6)
C708 0.165(5) 0.179(7) 0.170(6) -0.026(5) 0.038(4) -0.042(5)
C711 0.144(5) 0.185(5) 0.167(7) -0.014(4) 0.037(4) -0.004(4)
C712 0.153(5) 0.178(4) 0.159(8) -0.006(5) 0.067(5) -0.003(4)
O713 0.167(6) 0.192(6) 0.171(10) -0.002(8) 0.085(7) 0.014(6)
C714 0.157(6) 0.167(4) 0.157(4) 0.003(3) 0.010(5) 0.011(7)
C715 0.143(4) 0.163(3) 0.1533(19) -0.0017(19) 0.017(3) 0.016(4)
O716 0.116(3) 0.152(3) 0.1513(19) -0.0049(17) 0.009(2) 0.024(3)
C717 0.197(3) 0.208(7) 0.162(6) 0.008(6) 0.008(3) -0.019(5)
C718 0.176(3) 0.212(8) 0.167(6) 0.002(6) 0.006(4) -0.011(5)
O719 0.162(5) 0.238(11) 0.171(9) -0.006(9) -0.017(5) -0.024(8)
O720 0.189(7) 0.243(10) 0.133(7) -0.036(7) 0.042(6) -0.028(9)
C721 0.177(5) 0.174(5) 0.146(6) -0.012(5) 0.049(4) -0.060(5)
C722 0.167(5) 0.175(7) 0.147(5) -0.015(5) 0.042(4) -0.062(5)
C723 0.165(6) 0.187(8) 0.146(6) -0.016(6) 0.044(5) -0.058(6)
C724 0.165(6) 0.202(8) 0.155(6) -0.016(6) 0.047(5) -0.053(6)
O725 0.159(6) 0.206(8) 0.166(6) -0.019(6) 0.040(5) -0.056(6)
C726 0.158(6) 0.201(8) 0.168(6) -0.013(6) 0.034(5) -0.057(5)
C727 0.168(6) 0.189(7) 0.155(6) -0.015(6) 0.034(5) -0.058(5)
C728 0.178(6) 0.200(8) 0.159(6) -0.006(7) 0.032(5) -0.053(6)
C729 0.182(6) 0.212(8) 0.175(7) -0.001(7) 0.026(5) -0.048(6)
C730 0.175(6) 0.218(8) 0.190(6) -0.001(6) 0.026(5) -0.043(6)
C731 0.159(6) 0.212(8) 0.184(6) -0.013(7) 0.027(6) -0.053(5)
O732 0.186(6) 0.226(9) 0.213(7) 0.002(7) 0.021(7) -0.034(6)
C733 0.196(8) 0.214(11) 0.213(8) 0.002(8) 0.018(9) -0.026(10)
Eu8 0.0934(14) 0.1426(15) 0.1430(13) -0.0160(13) 0.0077(12) 0.0299(13)
N801 0.106(3) 0.177(3) 0.152(3) -0.022(2) 0.020(2) 0.016(2)
N802 0.0966(17) 0.184(3) 0.180(3) -0.014(3) 0.0028(19) 0.041(2)
N803 0.124(3) 0.1458(18) 0.174(3) -0.021(2) 0.007(3) 0.040(2)
N804 0.112(3) 0.154(4) 0.1457(14) -0.024(2) 0.007(2) 0.026(3)
O801 0.114(3) 0.1410(18) 0.146(4) -0.015(2) 0.015(3) 0.024(2)
O802 0.115(3) 0.163(4) 0.142(2) -0.016(2) 0.005(2) 0.015(2)
O803 0.101(2) 0.151(3) 0.163(3) -0.007(4) 0.010(2) 0.022(2)
O809 0.113(3) 0.153(4) 0.157(5) -0.013(3) 0.027(3) 0.035(3)
C801 0.097(4) 0.206(6) 0.179(6) -0.031(5) 0.022(4) 0.017(5)
C802 0.095(3) 0.209(6) 0.185(6) -0.028(6) 0.014(5) 0.030(5)
C803 0.117(3) 0.185(4) 0.195(7) -0.007(5) 0.006(6) 0.065(3)
C804 0.137(4) 0.161(3) 0.186(7) -0.014(7) 0.009(5) 0.059(3)
C805 0.122(6) 0.157(5) 0.178(3) -0.038(3) 0.007(5) 0.038(6)
C806 0.116(6) 0.154(4) 0.160(4) -0.033(3) 0.011(6) 0.031(4)
C807 0.122(5) 0.167(6) 0.144(3) -0.021(6) 0.014(4) 0.032(6)
C808 0.123(6) 0.176(7) 0.148(3) -0.022(4) 0.025(4) 0.018(5)
C811 0.117(3) 0.176(3) 0.153(5) -0.018(3) 0.017(4) 0.003(2)
C812 0.133(4) 0.156(3) 0.155(7) -0.010(4) 0.026(5) 0.013(3)
O813 0.165(4) 0.154(2) 0.159(5) -0.009(3) 0.044(4) 0.009(3)
C814 0.100(5) 0.190(7) 0.177(3) -0.007(5) -0.010(4) 0.027(5)
C815 0.112(6) 0.189(6) 0.163(6) -0.017(5) -0.008(4) 0.011(5)
O816 0.137(7) 0.233(9) 0.176(9) -0.034(7) -0.022(6) 0.010(8)
C817 0.137(4) 0.142(2) 0.181(7) -0.022(8) 0.008(6) 0.023(3)
C818 0.121(4) 0.153(3) 0.182(8) -0.017(8) 0.010(5) 0.011(3)
O819 0.173(5) 0.173(6) 0.224(10) -0.017(10) 0.093(9) -0.011(5)
O820 0.163(7) 0.132(9) 0.136(4) -0.008(7) 0.044(7) 0.032(7)
C821 0.115(4) 0.146(6) 0.139(4) -0.005(6) 0.008(4) 0.023(4)
C822 0.114(5) 0.120(7) 0.133(3) -0.007(5) 0.017(4) 0.026(4)
C823 0.135(6) 0.116(8) 0.140(4) -0.003(7) 0.024(6) 0.026(6)
C824 0.151(6) 0.115(8) 0.134(3) -0.004(7) 0.026(6) 0.022(5)
O825 0.154(6) 0.122(7) 0.141(4) -0.010(6) 0.023(6) 0.015(5)
C826 0.132(6) 0.126(7) 0.143(4) -0.005(6) 0.015(5) 0.010(5)
C827 0.116(6) 0.125(7) 0.144(4) 0.003(6) 0.010(5) 0.022(5)
C828 0.118(6) 0.131(8) 0.146(4) 0.006(7) 0.006(6) 0.014(5)
C829 0.119(6) 0.143(8) 0.161(5) 0.001(7) 0.014(6) 0.008(6)
C830 0.121(6) 0.150(8) 0.165(5) 0.002(6) 0.010(6) -0.001(5)
C831 0.128(6) 0.145(8) 0.159(5) -0.007(7) 0.015(6) 0.005(5)
O832 0.117(6) 0.165(9) 0.190(7) 0.010(7) 0.006(7) -0.004(6)
C833 0.128(8) 0.152(10) 0.217(9) 0.039(9) 0.004(9) 0.000(8)

loop_
_atom_type_symbol
_atom_type_scat_dispersion_real
_atom_type_scat_dispersion_imag
_atom_type_scat_Cromer_Mann_a1
_atom_type_scat_Cromer_Mann_b1
_atom_type_scat_Cromer_Mann_a2
_atom_type_scat_Cromer_Mann_b2
_atom_type_scat_Cromer_Mann_a3
_atom_type_scat_Cromer_Mann_b3
_atom_type_scat_Cromer_Mann_a4
_atom_type_scat_Cromer_Mann_b4
_atom_type_scat_Cromer_Mann_c
_atom_type_scat_source
C 0.0181 0.0091 2.3100 20.8439 1.0200 10.2075 1.5886 0.5687 0.8650 51.6512 0.2156 'International Tables Vol C 4.2.6.8 and 6.1.1.4'
H 0.0000 0.0000 0.4930 10.5109 0.3229 26.1257 0.1402 3.1424 0.0408 57.7998 0.0030 'International Tables Vol C 4.2.6.8 and 6.1.1.4'
Eu -8.9294 11.1857 24.6274 2.3879 19.0886 0.1942 13.7603 13.7546 2.9227 123.1740 2.5745 'International Tables Vol C 4.2.6.8 and 6.1.1.4'
N 0.0311 0.0180 12.2126 0.0057 3.1322 9.8933 2.0125 28.9975 1.1663 0.5826 -11.5290 'International Tables Vol C 4.2.6.8 and 6.1.1.4'
O 0.0492 0.0322 3.0485 13.2771 2.2868 5.7011 1.5463 0.3239 0.8670 32.9089 0.2508 'International Tables Vol C 4.2.6.8 and 6.1.1.4'
Cl 0.3639 0.7018 11.4604 0.0104 7.1964 1.1662 6.2556 18.5194 1.6455 47.7784 -9.5574 'International Tables Vol C 4.2.6.8 and 6.1.1.4'

loop_
_geom_angle_atom_site_label_1
_geom_angle_atom_site_label_2
_geom_angle_atom_site_label_3
_geom_angle
_geom_angle_publ_flag
N101 Eu1 N102 67.1(2) yes
N101 Eu1 N103 103.3(3) yes
N102 Eu1 N103 67.1(2) yes
N101 Eu1 N104 67.3(2) yes
N102 Eu1 N104 102.9(2) yes
N103 Eu1 N104 67.4(2) yes
N101 Eu1 O101 65.6(4) yes
N102 Eu1 O101 128.8(4) yes
N103 Eu1 O101 142.9(3) yes
N104 Eu1 O101 75.9(3) yes
N101 Eu1 O102 72.3(3) yes
N102 Eu1 O102 64.4(3) yes
N103 Eu1 O102 128.8(3) yes
N104 Eu1 O102 139.3(3) yes
O101 Eu1 O102 83.4(3) yes
N101 Eu1 O103 135.8(3) yes
N102 Eu1 O103 69.5(3) yes
N103 Eu1 O103 66.2(4) yes
N104 Eu1 O103 131.9(4) yes
O101 Eu1 O103 146.7(4) yes
N101 Eu1 O109 127.1(6) yes
N102 Eu1 O109 121.1(5) yes
N103 Eu1 O109 128.8(6) yes
N104 Eu1 O109 136.0(5) yes
O101 Eu1 O109 75.9(6) yes
N101 Eu1 O413 136.7(4) yes
N102 Eu1 O413 138.4(4) yes
N103 Eu1 O413 73.3(3) yes
N104 Eu1 O413 72.0(3) yes
O101 Eu1 O413 90.9(5) yes
O102 Eu1 O103 82.0(4) yes
O102 Eu1 O109 68.4(5) yes
O103 Eu1 O109 71.0(7) yes
O102 Eu1 O413 143.7(3) yes
O103 Eu1 O413 83.6(4) yes
O109 Eu1 O413 75.4(5) yes
Eu1 N101 C101 109.3(5) yes
Eu1 N101 C108 109.5(5) yes
C101 N101 C108 108.9(6) yes
Eu1 N101 C111 107.2(8) yes
C101 N101 C111 111.3(5) yes
C108 N101 C111 110.7(6) yes
Eu1 N102 C102 111.6(4) yes
Eu1 N102 C103 110.6(4) yes
C102 N102 C103 108.8(6) yes
Eu1 N102 C114 103.9(7) yes
C102 N102 C114 111.1(6) yes
C103 N102 C114 110.7(5) yes
Eu1 N103 C104 110.3(5) yes
Eu1 N103 C105 108.2(5) yes
C104 N103 C105 110.2(6) yes
Eu1 N103 C117 103.3(8) yes
C104 N103 C117 111.9(6) yes
C105 N103 C117 112.7(6) yes
Eu1 N104 C106 110.9(5) yes
Eu1 N104 C107 110.1(4) yes
C106 N104 C107 108.9(6) yes
Eu1 N104 C121 109.9(7) yes
C106 N104 C121 108.6(6) yes
C107 N104 C121 108.4(6) yes
Eu1 O101 C112 129.1(6) yes
Eu1 O102 C115 125.9(5) yes
Eu1 O103 C118 126.6(6) yes
Eu1 O109 H1091 114.5 no
Eu1 O109 H1092 127.2 no
H1091 O109 H1092 110.8 no
N101 C101 C102 112.1(6) yes
N101 C101 H1011 109.7 no
C102 C101 H1011 110.5 no
N101 C101 H1012 109.4 no
C102 C101 H1012 105.4 no
H1011 C101 H1012 109.5 no
N102 C102 C101 112.2(6) yes
N102 C102 H1021 110.3 no
C101 C102 H1021 111.7 no
N102 C102 H1022 107.5 no
C101 C102 H1022 105.4 no
H1021 C102 H1022 109.5 no
N102 C103 C104 111.7(7) yes
N102 C103 H1031 109.3 no
C104 C103 H1031 110.3 no
N102 C103 H1032 110.9 no
C104 C103 H1032 105.0 no
H1031 C103 H1032 109.5 no
N103 C104 C103 112.0(6) yes
N103 C104 H1041 105.8 no
C103 C104 H1041 104.8 no
N103 C104 H1042 111.3 no
C103 C104 H1042 113.0 no
H1041 C104 H1042 109.5 no
N103 C105 C106 111.5(7) yes
N103 C105 H1051 109.5 no
C106 C105 H1051 105.8 no
N103 C105 H1052 110.3 no
C106 C105 H1052 110.2 no
H1051 C105 H1052 109.5 no
N104 C106 C105 111.2(7) yes
N104 C106 H1061 107.2 no
C105 C106 H1061 105.7 no
N104 C106 H1062 110.7 no
C105 C106 H1062 112.4 no
H1061 C106 H1062 109.5 no
N104 C107 C108 111.1(7) yes
N104 C107 H1071 109.9 no
C108 C107 H1071 106.3 no
N104 C107 H1072 110.2 no
C108 C107 H1072 109.9 no
H1071 C107 H1072 109.5 no
N101 C108 C107 111.0(6) yes
N101 C108 H1081 110.3 no
C107 C108 H1081 112.5 no
N101 C108 H1082 107.2 no
C107 C108 H1082 106.1 no
H1081 C108 H1082 109.5 no
N101 C111 C112 116.3(7) yes
N101 C111 H1111 107.8 no
C112 C111 H1111 108.2 no
N101 C111 H1112 108.8 no
C112 C111 H1112 106.1 no
H1111 C111 H1112 109.5 no
C111 C112 O101 112.76(7) yes
C111 C112 O113 121.99(7) yes
O101 C112 O113 125.25(7) yes
N102 C114 C115 117.6(7) yes
N102 C114 H1141 108.3 no
C115 C114 H1141 108.3 no
N102 C114 H1142 107.1 no
C115 C114 H1142 105.9 no
H1141 C114 H1142 109.5 no
C114 C115 O102 112.77(7) yes
C114 C115 O116 121.98(7) yes
O102 C115 O116 125.26(7) yes
C115 O116 Eu2 141.4(4) yes
N103 C117 C118 115.6(8) yes
N103 C117 H1171 109.6 no
C118 C117 H1171 108.7 no
N103 C117 H1172 106.5 no
C118 C117 H1172 106.8 no
H1171 C117 H1172 109.5 no
C117 C118 O103 112.76(7) yes
C117 C118 O119 121.99(7) yes
O103 C118 O119 125.25(7) yes
N104 C121 C122 121.7(8) yes
N104 C121 H1211 107.0 no
C122 C121 H1211 106.1 no
N104 C121 H1212 105.4 no
C122 C121 H1212 106.8 no
H1211 C121 H1212 109.5 no
C121 C122 C123 119.1(13) yes
C121 C122 C127 116.5(14) yes
C123 C122 C127 124.4(13) yes
C122 C123 C124 113.4(12) yes
C122 C123 H1231 123.6 no
C124 C123 H1231 123.0 no
C123 C124 O120 118.4(8) yes
C123 C124 O125 124.8(11) yes
O120 C124 O125 116.8(8) yes
C124 O125 C126 116.5(13) yes
O125 C126 C127 127.0(12) yes
O125 C126 C131 112.9(12) yes
C127 C126 C131 120.2(6) yes
C122 C127 C126 113.9(11) yes
C122 C127 C128 126.4(11) yes
C126 C127 C128 119.8(6) yes
C127 C128 C129 120.0(6) yes
C127 C128 H1281 120.1 no
C129 C128 H1281 119.9 no
C128 C129 C130 120.2(6) yes
C128 C129 H1291 120.0 no
C130 C129 H1291 119.8 no
C129 C130 C131 119.8(5) yes
C129 C130 O132 120.4(6) yes
C131 C130 O132 119.9(6) yes
C130 C131 C126 120.1(6) yes
C130 C131 H1311 120.1 no
C126 C131 H1311 119.8 no
C130 O132 C133 124.9(8) yes
O132 C133 H1331 110.3 no
O132 C133 H1332 109.5 no
H1331 C133 H1332 109.5 no
O132 C133 H1333 108.6 no
H1331 C133 H1333 109.5 no
H1332 C133 H1333 109.5 no
O116 Eu2 N201 140.7(3) yes
O116 Eu2 N202 73.9(3) yes
N201 Eu2 N202 67.6(2) yes
O116 Eu2 N203 67.9(3) yes
N201 Eu2 N203 103.7(3) yes
N202 Eu2 N203 68.2(2) yes
O116 Eu2 N204 132.9(3) yes
N201 Eu2 N204 67.0(2) yes
N202 Eu2 N204 104.1(3) yes
N203 Eu2 N204 68.05(19) yes
O116 Eu2 O201 140.0(3) yes
N201 Eu2 O201 61.4(4) yes
N202 Eu2 O201 120.5(3) yes
N203 Eu2 O201 150.8(3) yes
N204 Eu2 O201 82.8(3) yes
O116 Eu2 O202 75.0(3) yes
N201 Eu2 O202 80.2(3) yes
N202 Eu2 O202 62.5(4) yes
N203 Eu2 O202 124.4(3) yes
N204 Eu2 O202 147.1(3) yes
O116 Eu2 O203 77.2(3) yes
N201 Eu2 O203 135.5(3) yes
N202 Eu2 O203 130.1(4) yes
N203 Eu2 O203 63.6(4) yes
N204 Eu2 O203 68.8(3) yes
O116 Eu2 O209 73.1(4) yes
N201 Eu2 O209 127.4(4) yes
N202 Eu2 O209 129.7(5) yes
N203 Eu2 O209 128.7(4) yes
N204 Eu2 O209 126.1(4) yes
O201 Eu2 O202 80.0(4) yes
O201 Eu2 O203 107.8(4) yes
O202 Eu2 O203 143.4(3) yes
O201 Eu2 O209 69.9(4) yes
O202 Eu2 O209 72.9(5) yes
O203 Eu2 O209 76.6(5) yes
Eu2 N201 C201 109.9(5) yes
Eu2 N201 C208 110.1(4) yes
C201 N201 C208 110.5(6) yes
Eu2 N201 C211 102.3(6) yes
C201 N201 C211 112.2(6) yes
C208 N201 C211 111.5(5) yes
Eu2 N202 C202 110.1(4) yes
Eu2 N202 C203 110.6(5) yes
C202 N202 C203 111.1(6) yes
Eu2 N202 C214 99.9(6) yes
C202 N202 C214 112.5(5) yes
C203 N202 C214 112.1(6) yes
Eu2 N203 C204 107.4(5) yes
Eu2 N203 C205 107.6(5) yes
C204 N203 C205 109.9(6) yes
Eu2 N203 C217 109.0(7) yes
C204 N203 C217 111.6(5) yes
C205 N203 C217 111.1(6) yes
Eu2 N204 C206 109.0(4) yes
Eu2 N204 C207 112.7(4) yes
C206 N204 C207 109.5(6) yes
Eu2 N204 C221 103.5(7) yes
C206 N204 C221 111.1(6) yes
C207 N204 C221 110.9(6) yes
Eu2 O201 C212 120.8(5) yes
Eu2 O202 C215 116.5(5) yes
Eu2 O203 C218 126.0(5) yes
Eu2 O209 H2091 102.1 no
Eu2 O209 H2092 133.3 no
H2091 O209 H2092 118.7 no
N201 C201 C202 111.7(6) yes
N201 C201 H2011 106.8 no
C202 C201 H2011 105.7 no
N201 C201 H2012 110.8 no
C202 C201 H2012 112.1 no
H2011 C201 H2012 109.5 no
N202 C202 C201 112.3(7) yes
N202 C202 H2021 109.5 no
C201 C202 H2021 105.6 no
N202 C202 H2022 109.5 no
C201 C202 H2022 110.3 no
H2021 C202 H2022 109.5 no
N202 C203 C204 111.8(6) yes
N202 C203 H2031 106.2 no
C204 C203 H2031 105.2 no
N202 C203 H2032 111.3 no
C204 C203 H2032 112.5 no
H2031 C203 H2032 109.5 no
N203 C204 C203 111.5(6) yes
N203 C204 H2041 109.6 no
C203 C204 H2041 110.4 no
N203 C204 H2042 110.3 no
C203 C204 H2042 105.4 no
H2041 C204 H2042 109.5 no
N203 C205 C206 110.2(6) yes
N203 C205 H2051 111.1 no
C206 C205 H2051 112.3 no
N203 C205 H2052 107.3 no
C206 C205 H2052 106.2 no
H2051 C205 H2052 109.5 no
N204 C206 C205 109.6(6) yes
N204 C206 H2061 110.3 no
C205 C206 H2061 110.7 no
N204 C206 H2062 110.2 no
C205 C206 H2062 106.5 no
H2061 C206 H2062 109.5 no
N204 C207 C208 113.2(7) yes
N204 C207 H2071 110.4 no
C208 C207 H2071 111.6 no
N204 C207 H2072 106.4 no
C208 C207 H2072 105.4 no
H2071 C207 H2072 109.5 no
N201 C208 C207 113.7(7) yes
N201 C208 H2081 108.9 no
C207 C208 H2081 105.3 no
N201 C208 H2082 109.2 no
C207 C208 H2082 110.1 no
H2081 C208 H2082 109.5 no
N201 C211 C212 112.8(7) yes
N201 C211 H2111 110.3 no
C212 C211 H2111 109.4 no
N201 C211 H2112 106.9 no
C212 C211 H2112 107.9 no
H2111 C211 H2112 109.5 no
C211 C212 O201 112.77(7) yes
C211 C212 O213 121.98(7) yes
O201 C212 O213 125.25(7) yes
C212 O213 Eu3 136.5(5) yes
N202 C214 C215 114.4(7) yes
N202 C214 H2141 106.4 no
C215 C214 H2141 107.9 no
N202 C214 H2142 109.6 no
C215 C214 H2142 109.0 no
H2141 C214 H2142 109.5 no
C214 C215 O202 112.76(7) yes
C214 C215 O216 121.99(7) yes
O202 C215 O216 125.25(7) yes
N203 C217 C218 116.5(7) yes
N203 C217 H2171 106.7 no
C218 C217 H2171 106.9 no
N203 C217 H2172 109.1 no
C218 C217 H2172 108.1 no
H2171 C217 H2172 109.5 no
C217 C218 O203 112.76(7) yes
C217 C218 O219 121.99(7) yes
O203 C218 O219 125.25(7) yes
N204 C221 C222 119.5(8) yes
N204 C221 H2211 106.0 no
C222 C221 H2211 106.4 no
N204 C221 H2212 107.6 no
C222 C221 H2212 107.6 no
H2211 C221 H2212 109.5 no
C221 C222 C223 113.8(13) yes
C221 C222 C227 118.8(15) yes
C223 C222 C227 127.4(14) yes
C222 C223 C224 111.3(12) yes
C222 C223 H2231 124.5 no
C224 C223 H2231 124.2 no
C223 C224 O220 118.6(8) yes
C223 C224 O225 124.9(11) yes
O220 C224 O225 116.5(8) yes
C224 O225 C226 117.3(13) yes
O225 C226 C227 127.1(12) yes
O225 C226 C231 112.8(13) yes
C227 C226 C231 120.0(6) yes
C222 C227 C226 111.9(12) yes
C222 C227 C228 127.9(12) yes
C226 C227 C228 120.2(6) yes
C227 C228 C229 119.8(6) yes
C227 C228 H2281 120.3 no
C229 C228 H2281 119.9 no
C228 C229 C230 119.9(6) yes
C228 C229 H2291 120.2 no
C230 C229 H2291 119.9 no
C229 C230 C231 120.1(5) yes
C229 C230 O232 120.0(6) yes
C231 C230 O232 119.9(6) yes
C226 C231 C230 120.0(6) yes
C226 C231 H2311 119.9 no
C230 C231 H2311 120.2 no
C230 O232 C233 123.8(8) yes
O232 C233 H2331 109.9 no
O232 C233 H2332 108.7 no
H2331 C233 H2332 109.5 no
O232 C233 H2333 109.8 no
H2331 C233 H2333 109.5 no
H2332 C233 H2333 109.5 no
O213 Eu3 N301 138.7(4) yes
O213 Eu3 N302 137.8(3) yes
N301 Eu3 N302 67.3(2) yes
O213 Eu3 N303 73.2(3) yes
N301 Eu3 N303 103.6(3) yes
N302 Eu3 N303 67.3(2) yes
O213 Eu3 N304 74.1(3) yes
N301 Eu3 N304 67.2(2) yes
N302 Eu3 N304 102.9(3) yes
N303 Eu3 N304 67.5(2) yes
O213 Eu3 O301 90.5(4) yes
N301 Eu3 O301 65.5(4) yes
N302 Eu3 O301 129.9(4) yes
N303 Eu3 O301 140.4(3) yes
N304 Eu3 O301 73.4(3) yes
O213 Eu3 O302 144.7(3) yes
N301 Eu3 O302 69.3(3) yes
N302 Eu3 O302 63.7(4) yes
N303 Eu3 O302 129.1(3) yes
N304 Eu3 O302 136.2(3) yes
O213 Eu3 O303 79.8(4) yes
N301 Eu3 O303 137.1(3) yes
N302 Eu3 O303 70.3(3) yes
N303 Eu3 O303 64.0(4) yes
N304 Eu3 O303 129.7(4) yes
O213 Eu3 O309 75.6(5) yes
N301 Eu3 O309 121.9(5) yes
N302 Eu3 O309 124.0(5) yes
N303 Eu3 O309 134.3(5) yes
N304 Eu3 O309 132.5(5) yes
O301 Eu3 O302 84.5(4) yes
O301 Eu3 O303 149.4(4) yes
O302 Eu3 O303 87.1(4) yes
O301 Eu3 O309 71.3(6) yes
O302 Eu3 O309 69.7(5) yes
O303 Eu3 O309 78.3(6) yes
Eu3 N301 C301 109.4(5) yes
Eu3 N301 C308 110.9(5) yes
C301 N301 C308 109.2(6) yes
Eu3 N301 C311 105.1(8) yes
C301 N301 C311 111.2(5) yes
C308 N301 C311 111.0(6) yes
Eu3 N302 C302 110.7(5) yes
Eu3 N302 C303 110.1(4) yes
C302 N302 C303 109.0(6) yes
Eu3 N302 C314 105.0(7) yes
C302 N302 C314 111.1(6) yes
C303 N302 C314 110.8(5) yes
Eu3 N303 C304 110.5(5) yes
Eu3 N303 C305 108.9(5) yes
C304 N303 C305 108.7(6) yes
Eu3 N303 C317 106.1(7) yes
C304 N303 C317 111.3(6) yes
C305 N303 C317 111.4(6) yes
Eu3 N304 C306 109.0(5) yes
Eu3 N304 C307 109.7(5) yes
C306 N304 C307 107.9(6) yes
Eu3 N304 C321 116.2(8) yes
C306 N304 C321 106.9(6) yes
C307 N304 C321 106.9(6) yes
Eu3 O301 C312 127.2(6) yes
Eu3 O302 C315 126.7(5) yes
Eu3 O303 C318 122.1(5) yes
Eu3 O309 H3091 129.4 no
Eu3 O309 H3092 116.7 no
H3091 O309 H3092 101.6 no
N301 C301 C302 111.4(7) yes
N301 C301 H3011 110.1 no
C302 C301 H3011 110.5 no
N301 C301 H3012 110.0 no
C302 C301 H3012 105.3 no
H3011 C301 H3012 109.5 no
N302 C302 C301 111.5(7) yes
N302 C302 H3021 106.6 no
C301 C302 H3021 105.1 no
N302 C302 H3022 111.2 no
C301 C302 H3022 112.7 no
H3021 C302 H3022 109.5 no
N302 C303 C304 111.6(7) yes
N302 C303 H3031 109.9 no
C304 C303 H3031 110.4 no
N302 C303 H3032 109.7 no
C304 C303 H3032 105.6 no
H3031 C303 H3032 109.5 no
N303 C304 C303 112.1(7) yes
N303 C304 H3041 106.9 no
C303 C304 H3041 105.4 no
N303 C304 H3042 110.5 no
C303 C304 H3042 112.2 no
H3041 C304 H3042 109.5 no
N303 C305 C306 110.4(7) yes
N303 C305 H3051 110.1 no
C306 C305 H3051 110.3 no
N303 C305 H3052 110.2 no
C306 C305 H3052 106.3 no
H3051 C305 H3052 109.5 no
N304 C306 C305 110.1(7) yes
N304 C306 H3061 110.9 no
C305 C306 H3061 112.4 no
N304 C306 H3062 107.6 no
C305 C306 H3062 106.1 no
H3061 C306 H3062 109.5 no
N304 C307 C308 111.5(7) yes
N304 C307 H3071 109.7 no
C308 C307 H3071 109.9 no
N304 C307 H3072 109.9 no
C308 C307 H3072 106.2 no
H3071 C307 H3072 109.5 no
N301 C308 C307 111.7(7) yes
N301 C308 H3081 110.3 no
C307 C308 H3081 112.1 no
N301 C308 H3082 107.0 no
C307 C308 H3082 106.0 no
H3081 C308 H3082 109.5 no
N301 C311 C312 112.9(7) yes
N301 C311 H3111 108.9 no
C312 C311 H3111 109.0 no
N301 C311 H3112 109.3 no
C312 C311 H3112 107.3 no
H3111 C311 H3112 109.5 no
C311 C312 O301 112.76(7) yes
C311 C312 O313 121.99(7) yes
O301 C312 O313 125.25(7) yes
N302 C314 C315 116.5(7) yes
N302 C314 H3141 107.1 no
C315 C314 H3141 108.0 no
N302 C314 H3142 109.0 no
C315 C314 H3142 106.8 no
H3141 C314 H3142 109.5 no
C314 C315 O302 112.77(7) yes
C314 C315 O316 121.98(7) yes
O302 C315 O316 125.25(7) yes
C315 O316 Eu4 142.7(5) yes
N303 C317 C318 117.5(8) yes
N303 C317 H3171 108.4 no
C318 C317 H3171 106.6 no
N303 C317 H3172 107.2 no
C318 C317 H3172 107.4 no
H3171 C317 H3172 109.5 no
C317 C318 O303 112.76(7) yes
C317 C318 O319 121.99(7) yes
O303 C318 O319 125.25(7) yes
N304 C321 C322 126.6(8) yes
N304 C321 H3211 104.6 no
C322 C321 H3211 104.6 no
N304 C321 H3212 105.1 no
C322 C321 H3212 105.8 no
H3211 C321 H3212 109.5 no
C321 C322 C323 106.6(13) yes
C321 C322 C327 130.9(18) yes
C323 C322 C327 122.4(15) yes
C322 C323 C324 114.5(13) yes
C322 C323 H3231 122.8 no
C324 C323 H3231 122.7 no
C323 C324 O320 118.7(9) yes
C323 C324 O325 125.1(12) yes
O320 C324 O325 116.1(9) yes
C324 O325 C326 115.7(14) yes
O325 C326 C327 127.4(14) yes
O325 C326 C331 112.3(14) yes
C327 C326 C331 120.3(6) yes
C322 C327 C326 114.9(13) yes
C322 C327 C328 125.5(14) yes
C326 C327 C328 119.5(6) yes
C327 C328 C329 120.2(6) yes
C327 C328 H3281 119.8 no
C329 C328 H3281 120.0 no
C328 C329 C330 120.1(6) yes
C328 C329 H3291 119.8 no
C330 C329 H3291 120.1 no
C329 C330 C331 119.9(5) yes
C329 C330 O332 120.2(6) yes
C331 C330 O332 119.9(6) yes
C330 C331 C326 120.0(6) yes
C330 C331 H3311 119.9 no
C326 C331 H3311 120.1 no
C330 O332 C333 124.1(8) yes
O332 C333 H3331 110.1 no
O332 C333 H3332 109.2 no
H3331 C333 H3332 109.5 no
O332 C333 H3333 109.1 no
H3331 C333 H3333 109.5 no
H3332 C333 H3333 109.5 no
O316 Eu4 N401 142.0(3) yes
O316 Eu4 N402 76.1(3) yes
N401 Eu4 N402 67.4(2) yes
O316 Eu4 N403 71.2(3) yes
N401 Eu4 N403 103.1(3) yes
N402 Eu4 N403 68.0(2) yes
O316 Eu4 N404 135.1(3) yes
N401 Eu4 N404 67.0(2) yes
N402 Eu4 N404 104.2(3) yes
N403 Eu4 N404 67.9(2) yes
O316 Eu4 O401 141.4(4) yes
N401 Eu4 O401 54.9(4) yes
N402 Eu4 O401 114.6(4) yes
N403 Eu4 O401 147.4(3) yes
N404 Eu4 O401 80.5(3) yes
O316 Eu4 O402 79.3(3) yes
N401 Eu4 O402 72.9(3) yes
N402 Eu4 O402 58.1(4) yes
N403 Eu4 O402 123.1(4) yes
N404 Eu4 O402 139.9(3) yes
O316 Eu4 O403 73.2(3) yes
N401 Eu4 O403 141.1(3) yes
N402 Eu4 O403 132.1(4) yes
N403 Eu4 O403 67.8(4) yes
N404 Eu4 O403 74.9(3) yes
O316 Eu4 O409 72.2(6) yes
N401 Eu4 O409 125.5(6) yes
N402 Eu4 O409 130.6(6) yes
N403 Eu4 O409 131.3(6) yes
N404 Eu4 O409 125.0(5) yes
O401 Eu4 O402 76.9(4) yes
O401 Eu4 O403 112.4(4) yes
O402 Eu4 O403 144.7(3) yes
O401 Eu4 O409 73.8(6) yes
O402 Eu4 O409 79.3(6) yes
O403 Eu4 O409 71.6(7) yes
Eu4 N401 C401 108.4(5) yes
Eu4 N401 C408 109.5(5) yes
C401 N401 C408 108.5(6) yes
Eu4 N401 C411 111.4(7) yes
C401 N401 C411 109.3(6) yes
C408 N401 C411 109.7(5) yes
Eu4 N402 C402 110.6(4) yes
Eu4 N402 C403 110.9(5) yes
C402 N402 C403 108.8(6) yes
Eu4 N402 C414 104.0(7) yes
C402 N402 C414 110.5(5) yes
C403 N402 C414 112.0(6) yes
Eu4 N403 C404 108.7(5) yes
Eu4 N403 C405 109.8(5) yes
C404 N403 C405 111.2(6) yes
Eu4 N403 C417 102.5(8) yes
C404 N403 C417 112.0(6) yes
C405 N403 C417 112.3(6) yes
Eu4 N404 C406 109.4(5) yes
Eu4 N404 C407 113.1(5) yes
C406 N404 C407 110.9(6) yes
Eu4 N404 C421 100.4(7) yes
C406 N404 C421 111.1(6) yes
C407 N404 C421 111.5(6) yes
Eu4 O401 C412 128.5(6) yes
Eu4 O402 C415 120.0(5) yes
Eu4 O403 C418 122.5(6) yes
Eu4 O409 H4091 136.4 no
Eu4 O409 H4092 101.5 no
H4091 O409 H4092 119.8 no
N401 C401 C402 110.5(6) yes
N401 C401 H4011 106.5 no
C402 C401 H4011 105.5 no
N401 C401 H4012 110.8 no
C402 C401 H4012 113.7 no
H4011 C401 H4012 109.5 no
N402 C402 C401 110.3(7) yes
N402 C402 H4021 111.1 no
C401 C402 H4021 106.1 no
N402 C402 H4022 110.1 no
C401 C402 H4022 109.6 no
H4021 C402 H4022 109.5 no
N402 C403 C404 113.1(7) yes
N402 C403 H4031 110.3 no
C404 C403 H4031 112.2 no
N402 C403 H4032 107.0 no
C404 C403 H4032 104.3 no
H4031 C403 H4032 109.5 no
N403 C404 C403 113.2(7) yes
N403 C404 H4041 108.7 no
C403 C404 H4041 104.4 no
N403 C404 H4042 110.2 no
C403 C404 H4042 110.6 no
H4041 C404 H4042 109.5 no
N403 C405 C406 112.0(6) yes
N403 C405 H4051 110.9 no
C406 C405 H4051 113.2 no
N403 C405 H4052 105.8 no
C406 C405 H4052 105.1 no
H4051 C405 H4052 109.5 no
N404 C406 C405 111.5(7) yes
N404 C406 H4061 111.0 no
C405 C406 H4061 105.5 no
N404 C406 H4062 109.6 no
C405 C406 H4062 109.6 no
H4061 C406 H4062 109.5 no
N404 C407 C408 114.1(7) yes
N404 C407 H4071 110.2 no
C408 C407 H4071 111.8 no
N404 C407 H4072 107.0 no
C408 C407 H4072 103.9 no
H4071 C407 H4072 109.5 no
N401 C408 C407 113.5(7) yes
N401 C408 H4081 108.4 no
C407 C408 H4081 104.0 no
N401 C408 H4082 110.0 no
C407 C408 H4082 111.2 no
H4081 C408 H4082 109.5 no
N401 C411 C412 102.5(7) yes
N401 C411 H4111 109.3 no
C412 C411 H4111 109.9 no
N401 C411 H4112 112.8 no
C412 C411 H4112 112.6 no
H4111 C411 H4112 109.5 no
C411 C412 O401 112.76(7) yes
C411 C412 O413 121.98(7) yes
O401 C412 O413 125.25(7) yes
C412 O413 Eu1 138.5(6) yes
N402 C414 C415 107.1(7) yes
N402 C414 H4141 110.5 no
C415 C414 H4141 108.0 no
N402 C414 H4142 110.1 no
C415 C414 H4142 111.6 no
H4141 C414 H4142 109.5 no
C414 C415 O402 112.76(7) yes
C414 C415 O416 121.99(7) yes
O402 C415 O416 125.25(7) yes
N403 C417 C418 123.8(9) yes
N403 C417 H4171 107.6 no
C418 C417 H4171 105.7 no
N403 C417 H4172 104.6 no
C418 C417 H4172 105.3 no
H4171 C417 H4172 109.5 no
C417 C418 O403 112.76(7) yes
C417 C418 O419 121.98(7) yes
O403 C418 O419 125.25(7) yes
N404 C421 C422 111.8(8) yes
N404 C421 H4211 109.0 no
C422 C421 H4211 107.3 no
N404 C421 H4212 108.8 no
C422 C421 H4212 110.5 no
H4211 C421 H4212 109.5 no
C421 C422 C423 123.5(14) yes
C421 C422 C427 114.0(15) yes
C423 C422 C427 122.5(13) yes
C422 C423 C424 115.2(12) yes
C422 C423 H4231 123.0 no
C424 C423 H4231 121.8 no
C423 C424 O420 119.3(9) yes
C423 C424 O425 122.7(11) yes
O420 C424 O425 117.9(8) yes
C424 O425 C426 119.2(14) yes
O425 C426 C427 124.3(12) yes
O425 C426 C431 115.9(13) yes
C427 C426 C431 119.8(6) yes
C422 C427 C426 115.9(12) yes
C422 C427 C428 123.8(12) yes
C426 C427 C428 120.2(6) yes
C427 C428 C429 119.9(6) yes
C427 C428 H4281 120.3 no
C429 C428 H4281 119.8 no
C428 C429 C430 120.1(6) yes
C428 C429 H4291 120.2 no
C430 C429 H4291 119.7 no
C429 C430 C431 120.0(5) yes
C429 C430 O432 120.1(6) yes
C431 C430 O432 120.0(6) yes
C426 C431 C430 120.1(6) yes
C426 C431 H4311 119.7 no
C430 C431 H4311 120.2 no
C430 O432 C433 124.5(8) yes
O432 C433 H4331 110.0 no
O432 C433 H4333 109.1 no
H4331 C433 H4333 109.5 no
O432 C433 H4334 109.3 no
H4331 C433 H4334 109.5 no
H4333 C433 H4334 109.5 no
N501 Eu5 N502 67.6(2) yes
N501 Eu5 N503 104.0(4) yes
N502 Eu5 N503 67.8(2) yes
N501 Eu5 N504 67.4(2) yes
N502 Eu5 N504 103.5(4) yes
N503 Eu5 N504 67.6(2) yes
N501 Eu5 O501 66.1(6) yes
N502 Eu5 O501 130.2(5) yes
N503 Eu5 O501 141.6(3) yes
N504 Eu5 O501 74.6(4) yes
N501 Eu5 O502 81.1(3) yes
N502 Eu5 O502 66.9(6) yes
N503 Eu5 O502 127.9(5) yes
N504 Eu5 O502 148.1(3) yes
O501 Eu5 O502 88.6(5) yes
N501 Eu5 O503 138.4(3) yes
N502 Eu5 O503 71.9(3) yes
N503 Eu5 O503 67.9(6) yes
N504 Eu5 O503 133.2(6) yes
O501 Eu5 O503 144.3(5) yes
N501 Eu5 O509 135.5(7) yes
N502 Eu5 O509 119.5(7) yes
N503 Eu5 O509 119.5(7) yes
N504 Eu5 O509 136.2(7) yes
O501 Eu5 O509 83.5(7) yes
N501 Eu5 O813 139.6(4) yes
N502 Eu5 O813 131.0(4) yes
N503 Eu5 O813 66.0(4) yes
N504 Eu5 O813 73.0(4) yes
O501 Eu5 O813 96.8(5) yes
O502 Eu5 O503 74.7(5) yes
O502 Eu5 O509 65.8(7) yes
O503 Eu5 O509 60.9(7) yes
O502 Eu5 O813 137.1(4) yes
O503 Eu5 O813 76.5(5) yes
O509 Eu5 O813 72.5(7) yes
Eu5 N501 C501 108.3(5) yes
Eu5 N501 C508 109.7(6) yes
C501 N501 C508 109.5(6) yes
Eu5 N501 C511 105.7(11) yes
C501 N501 C511 112.0(6) yes
C508 N501 C511 111.4(6) yes
Eu5 N502 C502 110.4(5) yes
Eu5 N502 C503 109.4(5) yes
C502 N502 C503 110.3(6) yes
Eu5 N502 C514 105.2(10) yes
C502 N502 C514 110.5(6) yes
C503 N502 C514 110.9(6) yes
Eu5 N503 C504 110.7(5) yes
Eu5 N503 C505 109.1(5) yes
C504 N503 C505 111.1(7) yes
Eu5 N503 C517 100.3(11) yes
C504 N503 C517 112.5(7) yes
C505 N503 C517 112.5(6) yes
Eu5 N504 C506 111.1(5) yes
Eu5 N504 C507 110.4(5) yes
C506 N504 C507 109.6(6) yes
Eu5 N504 C521 107.3(8) yes
C506 N504 C521 109.5(6) yes
C507 N504 C521 109.0(6) yes
Eu5 O501 C512 128.6(8) yes
Eu5 O502 C515 128.4(8) yes
Eu5 O503 C518 124.4(8) yes
Eu5 O509 H5091 116.4 no
Eu5 O509 H5092 139.7 no
H5091 O509 H5092 103.8 no
N501 C501 C502 111.0(7) yes
N501 C501 H5011 110.4 no
C502 C501 H5011 105.8 no
N501 C501 H5012 109.9 no
C502 C501 H5012 110.2 no
H5011 C501 H5012 109.5 no
N502 C502 C501 111.2(7) yes
N502 C502 H5021 111.1 no
C501 C502 H5021 112.8 no
N502 C502 H5022 106.4 no
C501 C502 H5022 105.5 no
H5021 C502 H5022 109.5 no
N502 C503 C504 112.9(7) yes
N502 C503 H5031 109.2 no
C504 C503 H5031 105.4 no
N502 C503 H5032 109.6 no
C504 C503 H5032 110.1 no
H5031 C503 H5032 109.5 no
N503 C504 C503 112.7(7) yes
N503 C504 H5041 110.3 no
C503 C504 H5041 112.0 no
N503 C504 H5043 106.6 no
C503 C504 H5043 105.4 no
H5041 C504 H5043 109.5 no
N503 C505 C506 113.3(7) yes
N503 C505 H5051 109.6 no
C506 C505 H5051 105.0 no
N503 C505 H5052 109.2 no
C506 C505 H5052 110.2 no
H5051 C505 H5052 109.5 no
N504 C506 C505 112.7(7) yes
N504 C506 H5061 106.6 no
C505 C506 H5061 105.0 no
N504 C506 H5062 110.5 no
C505 C506 H5062 112.2 no
H5061 C506 H5062 109.5 no
N504 C507 C508 111.4(7) yes
N504 C507 H5071 109.8 no
C508 C507 H5071 106.1 no
N504 C507 H5072 109.6 no
C508 C507 H5072 110.4 no
H5071 C507 H5072 109.5 no
N501 C508 C507 111.6(7) yes
N501 C508 H5081 107.1 no
C507 C508 H5081 105.9 no
N501 C508 H5082 110.5 no
C507 C508 H5082 111.9 no
H5081 C508 H5082 109.5 no
N501 C511 C512 118.6(10) yes
N501 C511 H5112 108.0 no
C512 C511 H5112 106.3 no
N501 C511 H5113 107.1 no
C512 C511 H5113 107.3 no
H5112 C511 H5113 109.5 no
C511 C512 O501 112.76(7) yes
C511 C512 O513 121.99(7) yes
O501 C512 O513 125.25(7) yes
N502 C514 C515 120.4(10) yes
N502 C514 H5141 108.2 no
C515 C514 H5141 108.4 no
N502 C514 H5142 105.3 no
C515 C514 H5142 104.7 no
H5141 C514 H5142 109.5 no
C514 C515 O502 112.76(7) yes
C514 C515 O516 121.99(7) yes
O502 C515 O516 125.25(7) yes
C515 O516 Eu6 144.9(7) yes
N503 C517 C518 119.5(10) yes
N503 C517 H5171 106.7 no
C518 C517 H5171 106.3 no
N503 C517 H5172 107.7 no
C518 C517 H5172 106.9 no
H5171 C517 H5172 109.5 no
C517 C518 O503 112.76(7) yes
C517 C518 O519 121.99(7) yes
O503 C518 O519 125.25(7) yes
N504 C521 C522 119.4(9) yes
N504 C521 H5211 105.6 no
C522 C521 H5211 107.7 no
N504 C521 H5212 107.7 no
C522 C521 H5212 106.8 no
H5211 C521 H5212 109.5 no
C521 C522 C523 122.2(14) yes
C521 C522 C527 116.6(17) yes
C523 C522 C527 121.2(15) yes
C522 C523 C524 116.0(13) yes
C522 C523 H5231 122.4 no
C524 C523 H5231 121.6 no
C523 C524 O520 119.6(9) yes
C523 C524 O525 123.0(12) yes
O520 C524 O525 117.4(9) yes
C524 O525 C526 118.3(14) yes
O525 C526 C527 124.8(13) yes
O525 C526 C531 115.3(13) yes
C527 C526 C531 119.9(6) yes
C522 C527 C526 116.7(13) yes
C522 C527 C528 123.2(13) yes
C526 C527 C528 120.1(6) yes
C527 C528 C529 120.0(6) yes
C527 C528 H5282 120.1 no
C529 C528 H5282 119.9 no
C528 C529 C530 119.9(6) yes
C528 C529 H5291 120.2 no
C530 C529 H5291 119.9 no
C529 C530 C531 120.2(5) yes
C529 C530 O532 119.9(6) yes
C531 C530 O532 119.9(6) yes
C526 C531 C530 120.0(6) yes
C526 C531 H5311 119.9 no
C530 C531 H5311 120.1 no
C530 O532 C533 124.2(8) yes
O532 C533 H5332 110.5 no
O532 C533 H5333 108.9 no
H5332 C533 H5333 109.5 no
O532 C533 H5334 109.0 no
H5332 C533 H5334 109.5 no
H5333 C533 H5334 109.5 no
O516 Eu6 N601 144.0(3) yes
O516 Eu6 N602 77.4(4) yes
N601 Eu6 N602 67.7(2) yes
O516 Eu6 N603 67.4(5) yes
N601 Eu6 N603 105.2(4) yes
N602 Eu6 N603 67.8(2) yes
O516 Eu6 N604 131.1(4) yes
N601 Eu6 N604 67.7(2) yes
N602 Eu6 N604 102.9(4) yes
N603 Eu6 N604 68.0(2) yes
O516 Eu6 O601 128.9(5) yes
N601 Eu6 O601 68.0(7) yes
N602 Eu6 O601 121.9(6) yes
N603 Eu6 O601 160.8(3) yes
N604 Eu6 O601 93.1(3) yes
O516 Eu6 O602 62.6(4) yes
N601 Eu6 O602 99.0(4) yes
N602 Eu6 O602 74.9(6) yes
N603 Eu6 O602 122.3(5) yes
N604 Eu6 O602 165.8(4) yes
O516 Eu6 O603 75.7(4) yes
N601 Eu6 O603 133.7(3) yes
N602 Eu6 O603 128.5(6) yes
N603 Eu6 O603 61.6(6) yes
N604 Eu6 O603 66.4(3) yes
O516 Eu6 O609 76.3(8) yes
N601 Eu6 O609 127.4(8) yes
N602 Eu6 O609 140.8(8) yes
N603 Eu6 O609 125.4(9) yes
N604 Eu6 O609 116.2(8) yes
O601 Eu6 O602 76.9(5) yes
O601 Eu6 O603 109.2(6) yes
O602 Eu6 O603 126.1(3) yes
O601 Eu6 O609 59.4(9) yes
O602 Eu6 O609 67.3(9) yes
O603 Eu6 O609 71.1(9) yes
Eu6 N601 C601 111.7(5) yes
Eu6 N601 C608 109.7(5) yes
C601 N601 C608 110.6(6) yes
Eu6 N601 C611 98.5(12) yes
C601 N601 C611 113.3(7) yes
C608 N601 C611 112.4(6) yes
Eu6 N602 C602 110.4(5) yes
Eu6 N602 C603 111.9(5) yes
C602 N602 C603 113.7(6) yes
Eu6 N602 C614 89.3(12) yes
C602 N602 C614 114.4(6) yes
C603 N602 C614 114.7(7) yes
Eu6 N603 C604 108.2(5) yes
Eu6 N603 C605 108.9(6) yes
C604 N603 C605 109.9(6) yes
Eu6 N603 C617 109.4(11) yes
C604 N603 C617 110.3(6) yes
C605 N603 C617 110.1(6) yes
Eu6 N604 C606 109.1(5) yes
Eu6 N604 C607 110.1(6) yes
C606 N604 C607 109.4(6) yes
Eu6 N604 C621 109.8(10) yes
C606 N604 C621 109.4(6) yes
C607 N604 C621 109.1(6) yes
Eu6 O601 C612 123.3(9) yes
Eu6 O602 C615 116.3(9) yes
Eu6 O603 C618 131.5(8) yes
Eu6 O609 H6091 141.8 no
Eu6 O609 H6092 130.4 no
H6091 O609 H6092 83.1 no
N601 C601 C602 114.5(7) yes
N601 C601 H6011 110.4 no
C602 C601 H6011 111.7 no
N601 C601 H6012 106.0 no
C602 C601 H6012 104.4 no
H6011 C601 H6012 109.5 no
N602 C602 C601 115.0(7) yes
N602 C602 H6021 109.5 no
C601 C602 H6021 110.4 no
N602 C602 H6023 107.9 no
C601 C602 H6023 104.3 no
H6021 C602 H6023 109.5 no
N602 C603 C604 113.8(7) yes
N602 C603 H6031 104.6 no
C604 C603 H6031 105.1 no
N602 C603 H6032 111.0 no
C604 C603 H6032 112.2 no
H6031 C603 H6032 109.5 no
N603 C604 C603 113.1(7) yes
N603 C604 H6041 109.0 no
C603 C604 H6041 109.7 no
N603 C604 H6042 110.0 no
C603 C604 H6042 105.5 no
H6041 C604 H6042 109.5 no
N603 C605 C606 111.0(7) yes
N603 C605 H6051 106.7 no
C606 C605 H6051 105.4 no
N603 C605 H6052 111.7 no
C606 C605 H6052 112.3 no
H6051 C605 H6052 109.5 no
N604 C606 C605 111.1(7) yes
N604 C606 H6061 109.4 no
C605 C606 H6061 110.9 no
N604 C606 H6062 110.4 no
C605 C606 H6062 105.5 no
H6061 C606 H6062 109.5 no
N604 C607 C608 112.0(7) yes
N604 C607 H6072 110.8 no
C608 C607 H6072 111.7 no
N604 C607 H6073 106.7 no
C608 C607 H6073 105.9 no
H6072 C607 H6073 109.5 no
N601 C608 C607 111.9(7) yes
N601 C608 H6081 109.5 no
C607 C608 H6081 110.5 no
N601 C608 H6083 109.5 no
C607 C608 H6083 106.0 no
H6081 C608 H6083 109.5 no
N601 C611 C612 119.0(11) yes
N601 C611 H6111 109.1 no
C612 C611 H6111 107.7 no
N601 C611 H6112 105.1 no
C612 C611 H6112 106.2 no
H6111 C611 H6112 109.5 no
C611 C612 O601 112.76(7) yes
C611 C612 O613 121.99(7) yes
O601 C612 O613 125.25(7) yes
C612 O613 Eu7 112.9(5) yes
N602 C614 C615 130.9(11) yes
N602 C614 H6141 106.6 no
C615 C614 H6141 105.7 no
N602 C614 H6142 101.2 no
C615 C614 H6142 101.7 no
H6141 C614 H6142 109.5 no
C614 C615 O602 112.76(7) yes
C614 C615 O616 121.99(7) yes
O602 C615 O616 125.25(7) yes
N603 C617 C618 109.4(9) yes
N603 C617 H6171 108.1 no
C618 C617 H6171 108.5 no
N603 C617 H6173 111.2 no
C618 C617 H6173 110.1 no
H6171 C617 H6173 109.5 no
C617 C618 O603 112.76(7) yes
C617 C618 O619 121.99(7) yes
O603 C618 O619 125.25(7) yes
N604 C621 C622 124.7(9) yes
N604 C621 H6211 105.0 no
C622 C621 H6211 102.1 no
N604 C621 H6212 106.1 no
C622 C621 H6212 108.7 no
H6211 C621 H6212 109.5 no
C621 C622 C623 109.7(17) yes
C621 C622 C627 128(2) yes
C623 C622 C627 121.8(18) yes
C622 C623 C624 115.6(16) yes
C622 C623 H6231 122.2 no
C624 C623 H6231 122.2 no
C623 C624 O620 119.8(10) yes
C623 C624 O625 123.1(14) yes
O620 C624 O625 117.1(9) yes
C624 O625 C626 118.6(17) yes
O625 C626 C627 124.7(17) yes
O625 C626 C631 115.3(17) yes
C627 C626 C631 120.0(6) yes
C622 C627 C626 116.2(16) yes
C622 C627 C628 123.9(16) yes
C626 C627 C628 119.9(6) yes
C627 C628 C629 120.2(6) yes
C627 C628 H6281 120.2 no
C629 C628 H6281 119.6 no
C628 C629 C630 119.9(6) yes
C628 C629 H6291 120.3 no
C630 C629 H6291 119.7 no
C629 C630 C631 120.0(5) yes
C629 C630 O632 119.7(6) yes
C631 C630 O632 120.3(6) yes
C626 C631 C630 120.1(6) yes
C626 C631 H6311 119.7 no
C630 C631 H6311 120.3 no
C630 O632 C633 123.7(9) yes
O632 C633 H6331 109.8 no
O632 C633 H6332 109.1 no
H6331 C633 H6332 109.5 no
O632 C633 H6334 109.5 no
H6331 C633 H6334 109.5 no
H6332 C633 H6334 109.5 no
O613 Eu7 N701 141.6(4) yes
O613 Eu7 N702 133.8(4) yes
N701 Eu7 N702 67.6(2) yes
O613 Eu7 N703 69.7(4) yes
N701 Eu7 N703 104.3(4) yes
N702 Eu7 N703 67.6(2) yes
O613 Eu7 N704 75.6(3) yes
N701 Eu7 N704 67.7(2) yes
N702 Eu7 N704 103.1(4) yes
N703 Eu7 N704 67.5(2) yes
O613 Eu7 O701 95.2(6) yes
N701 Eu7 O701 64.5(6) yes
N702 Eu7 O701 129.3(5) yes
N703 Eu7 O701 140.1(4) yes
N704 Eu7 O701 73.1(4) yes
O613 Eu7 O702 137.3(4) yes
N701 Eu7 O702 77.9(3) yes
N702 Eu7 O702 63.9(6) yes
N703 Eu7 O702 126.0(5) yes
N704 Eu7 O702 145.5(3) yes
O613 Eu7 O703 72.4(4) yes
N701 Eu7 O703 139.8(3) yes
N702 Eu7 O703 72.3(3) yes
N703 Eu7 O703 61.3(6) yes
N704 Eu7 O703 126.1(6) yes
O613 Eu7 O709 77.0(7) yes
N701 Eu7 O709 124.3(8) yes
N702 Eu7 O709 119.8(8) yes
N703 Eu7 O709 130.4(8) yes
N704 Eu7 O709 137.0(8) yes
O701 Eu7 O702 90.5(5) yes
O701 Eu7 O703 150.6(5) yes
O702 Eu7 O703 82.3(5) yes
O701 Eu7 O709 77.1(8) yes
O702 Eu7 O709 63.1(8) yes
O703 Eu7 O709 74.3(9) yes
Eu7 N701 C701 108.6(5) yes
Eu7 N701 C708 109.3(6) yes
C701 N701 C708 109.2(6) yes
Eu7 N701 C711 107.8(11) yes
C701 N701 C711 110.9(6) yes
C708 N701 C711 111.0(7) yes
Eu7 N702 C702 110.8(5) yes
Eu7 N702 C703 110.2(5) yes
C702 N702 C703 108.4(6) yes
Eu7 N702 C714 107.9(11) yes
C702 N702 C714 110.0(6) yes
C703 N702 C714 109.5(6) yes
Eu7 N703 C704 108.6(6) yes
Eu7 N703 C705 108.2(5) yes
C704 N703 C705 108.3(7) yes
Eu7 N703 C717 112.9(11) yes
C704 N703 C717 109.6(6) yes
C705 N703 C717 109.2(6) yes
Eu7 N704 C706 111.3(5) yes
Eu7 N704 C707 110.2(5) yes
C706 N704 C707 109.2(6) yes
Eu7 N704 C721 107.9(9) yes
C706 N704 C721 109.2(6) yes
C707 N704 C721 109.1(6) yes
Eu7 O701 C712 129.9(8) yes
Eu7 O702 C715 130.5(8) yes
Eu7 O703 C718 134.2(8) yes
Eu7 O709 H7091 141.3 no
Eu7 O709 H7092 119.8 no
H7091 O709 H7092 95.8 no
N701 C701 C702 111.6(7) yes
N701 C701 H7011 110.6 no
C702 C701 H7011 110.2 no
N701 C701 H7012 108.3 no
C702 C701 H7012 106.5 no
H7011 C701 H7012 109.5 no
N702 C702 C701 112.0(7) yes
N702 C702 H7022 107.2 no
C701 C702 H7022 106.4 no
N702 C702 H7023 110.1 no
C701 C702 H7023 111.6 no
H7022 C702 H7023 109.5 no
N702 C703 C704 111.4(7) yes
N702 C703 H7031 110.0 no
C704 C703 H7031 109.1 no
N702 C703 H7032 109.4 no
C704 C703 H7032 107.4 no
H7031 C703 H7032 109.5 no
N703 C704 C703 111.1(7) yes
N703 C704 H7041 109.7 no
C703 C704 H7041 112.0 no
N703 C704 H7042 107.3 no
C703 C704 H7042 107.2 no
H7041 C704 H7042 109.5 no
N703 C705 C706 111.9(7) yes
N703 C705 H7052 109.1 no
C706 C705 H7052 111.6 no
N703 C705 H7053 109.3 no
C706 C705 H7053 105.3 no
H7052 C705 H7053 109.5 no
N704 C706 C705 112.0(7) yes
N704 C706 H7061 110.7 no
C705 C706 H7061 111.0 no
N704 C706 H7062 108.2 no
C705 C706 H7062 105.3 no
H7061 C706 H7062 109.5 no
N704 C707 C708 111.6(7) yes
N704 C707 H7071 108.5 no
C708 C707 H7071 110.6 no
N704 C707 H7072 112.4 no
C708 C707 H7072 104.2 no
H7071 C707 H7072 109.5 no
N701 C708 C707 111.6(7) yes
N701 C708 H7081 103.6 no
C707 C708 H7081 103.9 no
N701 C708 H7082 113.3 no
C707 C708 H7082 113.9 no
H7081 C708 H7082 109.5 no
N701 C711 C712 115.9(10) yes
N701 C711 H7111 102.7 no
C712 C711 H7111 103.6 no
N701 C711 H7113 111.7 no
C712 C711 H7113 112.5 no
H7111 C711 H7113 109.5 no
C711 C712 O701 112.76(7) yes
C711 C712 O713 121.98(7) yes
O701 C712 O713 125.25(7) yes
N702 C714 C715 114.7(10) yes
N702 C714 H7141 108.6 no
C715 C714 H7141 107.4 no
N702 C714 H7142 108.4 no
C715 C714 H7142 108.1 no
H7141 C714 H7142 109.5 no
C714 C715 O702 112.76(7) yes
C714 C715 O716 121.99(7) yes
O702 C715 O716 125.25(7) yes
C715 O716 Eu8 150.8(7) yes
N703 C717 C718 111.2(10) yes
N703 C717 H7172 110.4 no
C718 C717 H7172 109.6 no
N703 C717 H7173 109.8 no
C718 C717 H7173 106.2 no
H7172 C717 H7173 109.5 no
C717 C718 O703 112.75(7) yes
C717 C718 O719 121.99(7) yes
O703 C718 O719 125.25(7) yes
N704 C721 C722 122.2(8) yes
N704 C721 H7211 106.8 no
C722 C721 H7211 105.9 no
N704 C721 H7212 105.4 no
C722 C721 H7212 106.8 no
H7211 C721 H7212 109.5 no
C721 C722 C723 112.5(16) yes
C721 C722 C727 127.1(20) yes
C723 C722 C727 120.4(16) yes
C722 C723 C724 116.9(14) yes
C722 C723 H7231 122.2 no
C724 C723 H7231 120.9 no
C723 C724 O720 120.3(9) yes
C723 C724 O725 121.7(14) yes
O720 C724 O725 118.0(9) yes
C724 O725 C726 120.2(17) yes
O725 C726 C727 123.3(15) yes
O725 C726 C731 116.6(16) yes
C727 C726 C731 120.1(6) yes
C722 C727 C726 117.6(14) yes
C722 C727 C728 122.7(15) yes
C726 C727 C728 119.8(6) yes
C727 C728 C729 120.1(6) yes
C727 C728 H7281 119.6 no
C729 C728 H7281 120.3 no
C728 C729 C730 120.1(6) yes
C728 C729 H7292 119.7 no
C730 C729 H7292 120.3 no
C729 C730 C731 119.9(5) yes
C729 C730 O732 119.9(6) yes
C731 C730 O732 120.2(6) yes
C726 C731 C730 120.0(6) yes
C726 C731 H7311 120.3 no
C730 C731 H7311 119.7 no
C730 O732 C733 124.0(9) yes
O732 C733 H7331 110.8 no
O732 C733 H7332 108.7 no
H7331 C733 H7332 109.5 no
O732 C733 H7333 108.9 no
H7331 C733 H7333 109.5 no
H7332 C733 H7333 109.5 no
O716 Eu8 N801 150.6(3) yes
O716 Eu8 N802 85.8(4) yes
N801 Eu8 N802 67.2(2) yes
O716 Eu8 N803 78.2(5) yes
N801 Eu8 N803 100.8(4) yes
N802 Eu8 N803 67.5(2) yes
O716 Eu8 N804 135.2(4) yes
N801 Eu8 N804 67.3(2) yes
N802 Eu8 N804 106.2(4) yes
N803 Eu8 N804 68.0(2) yes
O716 Eu8 O801 127.9(5) yes
N801 Eu8 O801 61.3(6) yes
N802 Eu8 O801 117.1(5) yes
N803 Eu8 O801 152.6(3) yes
N804 Eu8 O801 85.3(3) yes
O716 Eu8 O802 71.1(4) yes
N801 Eu8 O802 86.1(3) yes
N802 Eu8 O802 64.2(5) yes
N803 Eu8 O802 123.6(5) yes
N804 Eu8 O802 153.1(3) yes
O716 Eu8 O803 62.4(3) yes
N801 Eu8 O803 145.6(3) yes
N802 Eu8 O803 131.9(5) yes
N803 Eu8 O803 71.1(6) yes
N804 Eu8 O803 78.9(3) yes
O716 Eu8 O809 73.1(8) yes
N801 Eu8 O809 121.9(7) yes
N802 Eu8 O809 142.8(7) yes
N803 Eu8 O809 133.6(7) yes
N804 Eu8 O809 110.3(6) yes
O801 Eu8 O802 78.3(4) yes
O801 Eu8 O803 111.0(6) yes
O802 Eu8 O803 126.8(3) yes
O801 Eu8 O809 60.6(8) yes
O802 Eu8 O809 79.9(7) yes
O803 Eu8 O809 63.5(8) yes
Eu8 N801 C801 109.4(6) yes
Eu8 N801 C808 109.7(5) yes
C801 N801 C808 110.2(6) yes
Eu8 N801 C811 103.4(10) yes
C801 N801 C811 111.2(6) yes
C808 N801 C811 112.8(6) yes
Eu8 N802 C802 110.0(5) yes
Eu8 N802 C803 112.1(5) yes
C802 N802 C803 108.6(6) yes
Eu8 N802 C814 102.1(9) yes
C802 N802 C814 110.7(6) yes
C803 N802 C814 113.3(6) yes
Eu8 N803 C804 110.9(5) yes
Eu8 N803 C805 110.3(5) yes
C804 N803 C805 112.2(6) yes
Eu8 N803 C817 97.8(10) yes
C804 N803 C817 112.3(6) yes
C805 N803 C817 112.5(6) yes
Eu8 N804 C806 108.2(5) yes
Eu8 N804 C807 111.8(5) yes
C806 N804 C807 110.2(6) yes
Eu8 N804 C821 105.8(8) yes
C806 N804 C821 110.7(6) yes
C807 N804 C821 110.1(6) yes
Eu8 O801 C812 127.1(8) yes
Eu8 O802 C815 126.2(7) yes
Eu8 O803 C818 122.6(8) yes
Eu8 O809 H8091 133.0 no
Eu8 O809 H8092 137.1 no
H8091 O809 H8092 78.3 no
N801 C801 C802 110.4(7) yes
N801 C801 H8011 107.0 no
C802 C801 H8011 106.4 no
N801 C801 H8012 110.9 no
C802 C801 H8012 112.4 no
H8011 C801 H8012 109.5 no
N802 C802 C801 110.0(7) yes
N802 C802 H8021 109.9 no
C801 C802 H8021 110.2 no
N802 C802 H8022 110.5 no
C801 C802 H8022 106.8 no
H8021 C802 H8022 109.5 no
N802 C803 C804 115.5(7) yes
N802 C803 H8032 110.3 no
C804 C803 H8032 112.0 no
N802 C803 H8033 106.3 no
C804 C803 H8033 102.7 no
H8032 C803 H8033 109.5 no
N803 C804 C803 115.9(7) yes
N803 C804 H8041 109.3 no
C803 C804 H8041 111.1 no
N803 C804 H8043 108.1 no
C803 C804 H8043 102.7 no
H8041 C804 H8043 109.5 no
N803 C805 C806 112.1(7) yes
N803 C805 H8051 110.7 no
C806 C805 H8051 112.6 no
N803 C805 H8052 105.6 no
C806 C805 H8052 106.0 no
H8051 C805 H8052 109.5 no
N804 C806 C805 111.6(7) yes
N804 C806 H8061 109.7 no
C805 C806 H8061 109.4 no
N804 C806 H8062 110.3 no
C805 C806 H8062 106.4 no
H8061 C806 H8062 109.5 no
N804 C807 C808 112.8(7) yes
N804 C807 H8071 107.0 no
C808 C807 H8071 105.1 no
N804 C807 H8073 110.2 no
C808 C807 H8073 112.1 no
H8071 C807 H8073 109.5 no
N801 C808 C807 112.9(7) yes
N801 C808 H8081 109.6 no
C807 C808 H8081 110.3 no
N801 C808 H8082 109.4 no
C807 C808 H8082 105.1 no
H8081 C808 H8082 109.5 no
N801 C811 C812 106.4(9) yes
N801 C811 H8111 109.1 no
C812 C811 H8111 110.2 no
N801 C811 H8112 110.9 no
C812 C811 H8112 110.7 no
H8111 C811 H8112 109.5 no
C811 C812 O801 112.76(7) yes
C811 C812 O813 121.99(7) yes
O801 C812 O813 125.25(7) yes
Eu5 O813 C812 114.5(6) yes
N802 C814 C815 112.0(9) yes
N802 C814 H8141 110.6 no
C815 C814 H8141 109.7 no
N802 C814 H8142 107.2 no
C815 C814 H8142 107.7 no
H8141 C814 H8142 109.5 no
C814 C815 O802 112.76(7) yes
C814 C815 O816 121.99(7) yes
O802 C815 O816 125.25(7) yes
N803 C817 C818 126.6(10) yes
N803 C817 H8171 107.3 no
C818 C817 H8171 105.2 no
N803 C817 H8172 103.8 no
C818 C817 H8172 103.8 no
H8171 C817 H8172 109.5 no
C817 C818 O803 112.76(7) yes
C817 C818 O819 121.99(7) yes
O803 C818 O819 125.25(7) yes
N804 C821 C822 117.6(8) yes
N804 C821 H8212 107.8 no
C822 C821 H8212 106.8 no
N804 C821 H8213 106.8 no
C822 C821 H8213 108.3 no
H8212 C821 H8213 109.5 no
C821 C822 C823 120.8(14) yes
C821 C822 C827 117.0(16) yes
C823 C822 C827 122.2(15) yes
C822 C823 C824 115.3(13) yes
C822 C823 H8231 123.0 no
C824 C823 H8231 121.7 no
C823 C824 O820 119.6(9) yes
C823 C824 O825 123.3(12) yes
O820 C824 O825 117.2(8) yes
C824 O825 C826 118.3(14) yes
O825 C826 C827 125.0(13) yes
O825 C826 C831 114.8(13) yes
C827 C826 C831 120.1(6) yes
C822 C827 C826 116.0(12) yes
C822 C827 C828 124.1(13) yes
C826 C827 C828 119.9(6) yes
C827 C828 C829 120.0(6) yes
C827 C828 H8282 120.3 no
C829 C828 H8282 119.7 no
C828 C829 C830 119.9(6) yes
C828 C829 H8291 120.3 no
C830 C829 H8291 119.7 no
C829 C830 C831 120.1(5) yes
C829 C830 O832 120.1(6) yes
C831 C830 O832 119.8(6) yes
C830 C831 C826 119.9(6) yes
C830 C831 H8311 120.4 no
C826 C831 H8311 119.7 no
C830 O832 C833 124.2(8) yes
O832 C833 H8331 109.8 no
O832 C833 H8332 109.3 no
H8331 C833 H8332 109.5 no
O832 C833 H8333 109.3 no
H8331 C833 H8333 109.5 no
H8332 C833 H8333 109.5 no

loop_
_geom_bond_atom_site_label_1
_geom_bond_atom_site_label_2
_geom_bond_distance
_geom_bond_publ_flag
Eu1 N101 2.708(7) yes
Eu1 N102 2.720(6) yes
Eu1 N103 2.710(7) yes
Eu1 N104 2.715(6) yes
Eu1 O101 2.379(7) yes
Eu1 O102 2.374(7) yes
Eu1 O103 2.376(7) yes
Eu1 O109 2.424(7) yes
Eu1 O413 2.225(11) yes
N101 C101 1.522(7) yes
N101 C108 1.526(7) yes
N101 C111 1.488(7) yes
N102 C102 1.524(7) yes
N102 C103 1.526(7) yes
N102 C114 1.487(7) yes
N103 C104 1.518(7) yes
N103 C105 1.513(7) yes
N103 C117 1.482(7) yes
N104 C106 1.525(7) yes
N104 C107 1.527(7) yes
N104 C121 1.528(7) yes
O101 C112 1.325(6) yes
O102 C115 1.328(5) yes
O103 C118 1.326(6) yes
O109 H1091 0.950 no
O109 H1092 0.950 no
C101 C102 1.481(7) yes
C101 H1011 0.950 no
C101 H1012 0.950 no
C102 H1021 0.950 no
C102 H1022 0.950 no
C103 C104 1.483(7) yes
C103 H1031 0.950 no
C103 H1032 0.950 no
C104 H1041 0.950 no
C104 H1042 0.950 no
C105 C106 1.490(7) yes
C105 H1051 0.950 no
C105 H1052 0.950 no
C106 H1061 0.950 no
C106 H1062 0.950 no
C107 C108 1.486(7) yes
C107 H1071 0.950 no
C107 H1072 0.950 no
C108 H1081 0.950 no
C108 H1082 0.950 no
C111 C112 1.505(6) yes
C111 H1111 0.950 no
C111 H1112 0.950 no
C112 O113 1.203(6) yes
C114 C115 1.504(5) yes
C114 H1141 0.950 no
C114 H1142 0.950 no
C115 O116 1.199(5) yes
O116 Eu2 2.469(9) yes
C117 C118 1.507(6) yes
C117 H1171 0.950 no
C117 H1172 0.950 no
C118 O119 1.205(6) yes
O120 C124 1.251(7) yes
C121 C122 1.551(8) yes
C121 H1211 0.950 no
C121 H1212 0.950 no
C122 C123 1.382(8) yes
C122 C127 1.439(8) yes
C123 C124 1.469(7) yes
C123 H1231 0.950 no
C124 O125 1.331(7) yes
O125 C126 1.361(7) yes
C126 C127 1.373(7) yes
C126 C131 1.369(6) yes
C127 C128 1.375(7) yes
C128 C129 1.372(6) yes
C128 H1281 0.950 no
C129 C130 1.371(6) yes
C129 H1291 0.950 no
C130 C131 1.375(6) yes
C130 O132 1.416(5) yes
C131 H1311 0.950 no
O132 C133 1.416(6) yes
C133 H1331 0.950 no
C133 H1332 0.950 no
C133 H1333 0.950 no
Eu2 N201 2.713(6) yes
Eu2 N202 2.685(7) yes
Eu2 N203 2.689(6) yes
Eu2 N204 2.706(6) yes
Eu2 O201 2.368(7) yes
Eu2 O202 2.372(7) yes
Eu2 O203 2.377(7) yes
Eu2 O209 2.415(7) yes
N201 C201 1.515(7) yes
N201 C208 1.515(7) yes
N201 C211 1.481(7) yes
N202 C202 1.510(7) yes
N202 C203 1.511(7) yes
N202 C214 1.485(7) yes
N203 C204 1.518(7) yes
N203 C205 1.519(7) yes
N203 C217 1.487(7) yes
N204 C206 1.518(7) yes
N204 C207 1.515(7) yes
N204 C221 1.511(7) yes
O201 C212 1.326(5) yes
O202 C215 1.326(5) yes
O203 C218 1.323(5) yes
O209 H2091 0.958 no
O209 H2092 0.950 no
C201 C202 1.487(7) yes
C201 H2011 0.950 no
C201 H2012 0.950 no
C202 H2021 0.950 no
C202 H2022 0.950 no
C203 C204 1.488(7) yes
C203 H2031 0.950 no
C203 H2032 0.950 no
C204 H2041 0.950 no
C204 H2042 0.950 no
C205 C206 1.502(7) yes
C205 H2051 0.950 no
C205 H2052 0.950 no
C206 H2061 0.950 no
C206 H2062 0.950 no
C207 C208 1.471(7) yes
C207 H2071 0.950 no
C207 H2072 0.950 no
C208 H2081 0.950 no
C208 H2082 0.950 no
C211 C212 1.505(6) yes
C211 H2111 0.950 no
C211 H2112 0.950 no
C212 O213 1.202(5) yes
O213 Eu3 2.255(10) yes
C214 C215 1.503(6) yes
C214 H2141 0.950 no
C214 H2142 0.950 no
C215 O216 1.204(5) yes
C217 C218 1.505(6) yes
C217 H2171 0.950 no
C217 H2172 0.950 no
C218 O219 1.199(6) yes
O220 C224 1.256(7) yes
C221 C222 1.544(8) yes
C221 H2211 0.950 no
C221 H2212 0.950 no
C222 C223 1.376(8) yes
C222 C227 1.433(8) yes
C223 C224 1.463(8) yes
C223 H2231 0.950 no
C224 O225 1.328(8) yes
O225 C226 1.352(7) yes
C226 C227 1.367(7) yes
C226 C231 1.373(6) yes
C227 C228 1.375(7) yes
C228 C229 1.373(7) yes
C228 H2281 0.950 no
C229 C230 1.373(6) yes
C229 H2291 0.950 no
C230 C231 1.371(6) yes
C230 O232 1.418(5) yes
C231 H2311 0.950 no
O232 C233 1.419(6) yes
C233 H2331 0.950 no
C233 H2332 0.950 no
C233 H2333 0.950 no
Eu3 N301 2.707(7) yes
Eu3 N302 2.714(7) yes
Eu3 N303 2.707(6) yes
Eu3 N304 2.722(7) yes
Eu3 O301 2.373(7) yes
Eu3 O302 2.367(7) yes
Eu3 O303 2.380(7) yes
Eu3 O309 2.427(7) yes
N301 C301 1.523(7) yes
N301 C308 1.523(7) yes
N301 C311 1.487(7) yes
N302 C302 1.524(7) yes
N302 C303 1.525(7) yes
N302 C314 1.483(7) yes
N303 C304 1.523(7) yes
N303 C305 1.523(7) yes
N303 C317 1.488(7) yes
N304 C306 1.533(7) yes
N304 C307 1.533(7) yes
N304 C321 1.545(7) yes
O301 C312 1.324(6) yes
O302 C315 1.326(5) yes
O303 C318 1.326(6) yes
O309 H3091 0.950 no
O309 H3092 0.950 no
C301 C302 1.485(7) yes
C301 H3011 0.950 no
C301 H3012 0.950 no
C302 H3021 0.950 no
C302 H3022 0.950 no
C303 C304 1.479(7) yes
C303 H3031 0.950 no
C303 H3032 0.950 no
C304 H3041 0.950 no
C304 H3042 0.950 no
C305 C306 1.490(7) yes
C305 H3051 0.950 no
C305 H3052 0.950 no
C306 H3061 0.950 no
C306 H3062 0.950 no
C307 C308 1.481(7) yes
C307 H3071 0.950 no
C307 H3072 0.950 no
C308 H3081 0.950 no
C308 H3082 0.950 no
C311 C312 1.502(6) yes
C311 H3111 0.950 no
C311 H3112 0.950 no
C312 O313 1.200(6) yes
C314 C315 1.499(6) yes
C314 H3141 0.950 no
C314 H3142 0.950 no
C315 O316 1.200(5) yes
O316 Eu4 2.388(11) yes
C317 C318 1.506(6) yes
C317 H3171 0.950 no
C317 H3172 0.950 no
C318 O319 1.204(6) yes
O320 C324 1.251(7) yes
C321 C322 1.558(8) yes
C321 H3211 0.950 no
C321 H3212 0.950 no
C322 C323 1.389(8) yes
C322 C327 1.447(8) yes
C323 C324 1.471(8) yes
C323 H3231 0.950 no
C324 O325 1.337(8) yes
O325 C326 1.360(8) yes
C326 C327 1.375(7) yes
C326 C331 1.369(6) yes
C327 C328 1.374(7) yes
C328 C329 1.372(7) yes
C328 H3281 0.950 no
C329 C330 1.372(6) yes
C329 H3291 0.950 no
C330 C331 1.372(6) yes
C330 O332 1.416(5) yes
C331 H3311 0.950 no
O332 C333 1.419(6) yes
C333 H3331 0.950 no
C333 H3332 0.950 no
C333 H3333 0.950 no
Eu4 N401 2.730(7) yes
Eu4 N402 2.697(7) yes
Eu4 N403 2.692(7) yes
Eu4 N404 2.697(6) yes
Eu4 O401 2.372(7) yes
Eu4 O402 2.382(7) yes
Eu4 O403 2.379(7) yes
Eu4 O409 2.423(7) yes
N401 C401 1.532(7) yes
N401 C408 1.526(7) yes
N401 C411 1.502(7) yes
N402 C402 1.532(7) yes
N402 C403 1.515(7) yes
N402 C414 1.486(7) yes
N403 C404 1.511(7) yes
N403 C405 1.510(7) yes
N403 C417 1.483(7) yes
N404 C406 1.512(7) yes
N404 C407 1.505(7) yes
N404 C421 1.511(7) yes
O401 C412 1.325(6) yes
O402 C415 1.325(5) yes
O403 C418 1.328(6) yes
O409 H4091 0.950 no
O409 H4092 0.965 no
C401 C402 1.487(7) yes
C401 H4011 0.950 no
C401 H4012 0.950 no
C402 H4021 0.950 no
C402 H4022 0.950 no
C403 C404 1.474(7) yes
C403 H4031 0.950 no
C403 H4032 0.950 no
C404 H4041 0.950 no
C404 H4042 0.950 no
C405 C406 1.490(7) yes
C405 H4051 0.950 no
C405 H4052 0.950 no
C406 H4061 0.950 no
C406 H4062 0.950 no
C407 C408 1.468(7) yes
C407 H4071 0.950 no
C407 H4072 0.950 no
C408 H4081 0.950 no
C408 H4082 0.950 no
C411 C412 1.501(6) yes
C411 H4111 0.950 no
C411 H4112 0.950 no
C412 O413 1.200(5) yes
C414 C415 1.506(6) yes
C414 H4141 0.950 no
C414 H4142 0.950 no
C415 O416 1.205(6) yes
C417 C418 1.502(6) yes
C417 H4171 0.950 no
C417 H4172 0.950 no
C418 O419 1.203(6) yes
O420 C424 1.246(7) yes
C421 C422 1.547(8) yes
C421 H4211 0.950 no
C421 H4212 0.950 no
C422 C423 1.382(8) yes
C422 C427 1.436(8) yes
C423 C424 1.463(8) yes
C423 H4231 0.950 no
C424 O425 1.324(7) yes
O425 C426 1.360(7) yes
C426 C427 1.372(7) yes
C426 C431 1.373(6) yes
C427 C428 1.373(7) yes
C428 C429 1.371(7) yes
C428 H4281 0.950 no
C429 C430 1.372(6) yes
C429 H4291 0.950 no
C430 C431 1.373(6) yes
C430 O432 1.417(5) yes
C431 H4311 0.950 no
O432 C433 1.417(6) yes
C433 H4331 0.950 no
C433 H4333 0.950 no
C433 H4334 0.950 no
Eu5 N501 2.704(7) yes
Eu5 N502 2.704(7) yes
Eu5 N503 2.694(7) yes
Eu5 N504 2.712(7) yes
Eu5 O501 2.375(8) yes
Eu5 O502 2.376(8) yes
Eu5 O503 2.373(8) yes
Eu5 O509 2.420(8) yes
Eu5 O813 2.639(15) yes
N501 C501 1.519(7) yes
N501 C508 1.520(7) yes
N501 C511 1.486(7) yes
N502 C502 1.520(7) yes
N502 C503 1.514(7) yes
N502 C514 1.497(7) yes
N503 C504 1.510(7) yes
N503 C505 1.509(7) yes
N503 C517 1.481(7) yes
N504 C506 1.516(7) yes
N504 C507 1.521(7) yes
N504 C521 1.528(7) yes
O501 C512 1.324(6) yes
O502 C515 1.325(6) yes
O503 C518 1.325(6) yes
O509 H5091 0.950 no
O509 H5092 0.950 no
C501 C502 1.492(7) yes
C501 H5011 0.950 no
C501 H5012 0.950 no
C502 H5021 0.950 no
C502 H5022 0.950 no
C503 C504 1.479(7) yes
C503 H5031 0.950 no
C503 H5032 0.950 no
C504 H5041 0.950 no
C504 H5043 0.950 no
C505 C506 1.475(7) yes
C505 H5051 0.950 no
C505 H5052 0.950 no
C506 H5061 0.950 no
C506 H5062 0.950 no
C507 C508 1.486(7) yes
C507 H5071 0.950 no
C507 H5072 0.950 no
C508 H5081 0.950 no
C508 H5082 0.950 no
C511 C512 1.507(6) yes
C511 H5112 0.950 no
C511 H5113 0.950 no
C512 O513 1.204(6) yes
C514 C515 1.503(6) yes
C514 H5141 0.950 no
C514 H5142 0.950 no
C515 O516 1.203(6) yes
O516 Eu6 2.319(16) yes
C517 C518 1.505(6) yes
C517 H5171 0.950 no
C517 H5172 0.950 no
C518 O519 1.203(6) yes
O520 C524 1.244(7) yes
C521 C522 1.552(8) yes
C521 H5211 0.950 no
C521 H5212 0.950 no
C522 C523 1.384(8) yes
C522 C527 1.440(8) yes
C523 C524 1.467(8) yes
C523 H5231 0.950 no
C524 O525 1.331(8) yes
O525 C526 1.361(7) yes
C526 C527 1.373(7) yes
C526 C531 1.372(6) yes
C527 C528 1.371(7) yes
C528 C529 1.372(7) yes
C528 H5282 0.950 no
C529 C530 1.373(6) yes
C529 H5291 0.950 no
C530 C531 1.371(6) yes
C530 O532 1.418(5) yes
C531 H5311 0.950 no
O532 C533 1.417(6) yes
C533 H5332 0.950 no
C533 H5333 0.950 no
C533 H5334 0.950 no
Eu6 N601 2.698(7) yes
Eu6 N602 2.691(7) yes
Eu6 N603 2.703(7) yes
Eu6 N604 2.699(7) yes
Eu6 O601 2.373(8) yes
Eu6 O602 2.372(8) yes
Eu6 O603 2.373(8) yes
Eu6 O609 2.429(8) yes
N601 C601 1.506(7) yes
N601 C608 1.515(7) yes
N601 C611 1.478(7) yes
N602 C602 1.494(7) yes
N602 C603 1.493(7) yes
N602 C614 1.472(7) yes
N603 C604 1.518(7) yes
N603 C605 1.522(7) yes
N603 C617 1.501(7) yes
N604 C606 1.520(7) yes
N604 C607 1.520(7) yes
N604 C621 1.529(7) yes
O601 C612 1.325(6) yes
O602 C615 1.327(6) yes
O603 C618 1.324(6) yes
O609 H6091 0.950 no
O609 H6092 0.950 no
C601 C602 1.470(7) yes
C601 H6011 0.950 no
C601 H6012 0.950 no
C602 H6021 0.950 no
C602 H6023 0.950 no
C603 C604 1.478(7) yes
C603 H6031 0.950 no
C603 H6032 0.950 no
C604 H6041 0.950 no
C604 H6042 0.950 no
C605 C606 1.490(7) yes
C605 H6051 0.950 no
C605 H6052 0.950 no
C606 H6061 0.950 no
C606 H6062 0.950 no
C607 C608 1.483(7) yes
C607 H6072 0.950 no
C607 H6073 0.950 no
C608 H6081 0.950 no
C608 H6083 0.950 no
C611 C612 1.505(6) yes
C611 H6111 0.950 no
C611 H6112 0.950 no
C612 O613 1.202(6) yes
O613 Eu7 2.698(18) yes
C614 C615 1.507(6) yes
C614 H6141 0.950 no
C614 H6142 0.950 no
C615 O616 1.203(6) yes
C617 C618 1.504(6) yes
C617 H6171 0.950 no
C617 H6173 0.950 no
C618 O619 1.205(6) yes
O620 C624 1.248(7) yes
C621 C622 1.557(8) yes
C621 H6211 0.950 no
C621 H6212 0.950 no
C622 C623 1.383(8) yes
C622 C627 1.442(8) yes
C623 C624 1.463(8) yes
C623 H6231 0.950 no
C624 O625 1.330(8) yes
O625 C626 1.359(8) yes
C626 C627 1.373(7) yes
C626 C631 1.374(6) yes
C627 C628 1.372(7) yes
C628 C629 1.371(7) yes
C628 H6281 0.950 no
C629 C630 1.373(6) yes
C629 H6291 0.950 no
C630 C631 1.369(6) yes
C630 O632 1.419(5) yes
C631 H6311 0.950 no
O632 C633 1.421(6) yes
C633 H6331 0.950 no
C633 H6332 0.950 no
C633 H6334 0.950 no
Eu7 N701 2.703(7) yes
Eu7 N702 2.710(7) yes
Eu7 N703 2.712(7) yes
Eu7 N704 2.703(7) yes
Eu7 O701 2.379(8) yes
Eu7 O702 2.378(8) yes
Eu7 O703 2.379(8) yes
Eu7 O709 2.428(8) yes
N701 C701 1.523(7) yes
N701 C708 1.521(7) yes
N701 C711 1.489(7) yes
N702 C702 1.525(7) yes
N702 C703 1.530(7) yes
N702 C714 1.500(7) yes
N703 C704 1.531(7) yes
N703 C705 1.528(7) yes
N703 C717 1.503(7) yes
N704 C706 1.521(7) yes
N704 C707 1.523(7) yes
N704 C721 1.527(7) yes
O701 C712 1.325(6) yes
O702 C715 1.326(6) yes
O703 C718 1.323(6) yes
O709 H7091 0.950 no
O709 H7092 0.950 no
C701 C702 1.479(7) yes
C701 H7011 0.950 no
C701 H7012 0.950 no
C702 H7022 0.950 no
C702 H7023 0.950 no
C703 C704 1.481(7) yes
C703 H7031 0.950 no
C703 H7032 0.950 no
C704 H7041 0.950 no
C704 H7042 0.950 no
C705 C706 1.478(7) yes
C705 H7052 0.950 no
C705 H7053 0.950 no
C706 H7061 0.950 no
C706 H7062 0.950 no
C707 C708 1.484(7) yes
C707 H7071 0.950 no
C707 H7072 0.950 no
C708 H7081 0.950 no
C708 H7082 0.950 no
C711 C712 1.502(6) yes
C711 H7111 0.950 no
C711 H7113 0.950 no
C712 O713 1.200(6) yes
C714 C715 1.503(6) yes
C714 H7141 0.950 no
C714 H7142 0.950 no
C715 O716 1.203(6) yes
O716 Eu8 2.199(14) yes
C717 C718 1.501(6) yes
C717 H7172 0.950 no
C717 H7173 0.950 no
C718 O719 1.204(6) yes
O720 C724 1.245(7) yes
C721 C722 1.555(8) yes
C721 H7211 0.950 no
C721 H7212 0.950 no
C722 C723 1.386(8) yes
C722 C727 1.443(8) yes
C723 C724 1.463(8) yes
C723 H7231 0.950 no
C724 O725 1.325(8) yes
O725 C726 1.359(8) yes
C726 C727 1.373(7) yes
C726 C731 1.372(6) yes
C727 C728 1.372(7) yes
C728 C729 1.372(7) yes
C728 H7281 0.950 no
C729 C730 1.373(6) yes
C729 H7292 0.950 no
C730 C731 1.371(6) yes
C730 O732 1.418(5) yes
C731 H7311 0.950 no
O732 C733 1.420(6) yes
C733 H7331 0.950 no
C733 H7332 0.950 no
C733 H7333 0.950 no
Eu8 N801 2.711(7) yes
Eu8 N802 2.710(7) yes
Eu8 N803 2.692(7) yes
Eu8 N804 2.698(7) yes
Eu8 O801 2.374(8) yes
Eu8 O802 2.375(7) yes
Eu8 O803 2.380(8) yes
Eu8 O809 2.425(8) yes
N801 C801 1.522(7) yes
N801 C808 1.510(7) yes
N801 C811 1.483(7) yes
N802 C802 1.535(7) yes
N802 C803 1.508(7) yes
N802 C814 1.482(7) yes
N803 C804 1.500(7) yes
N803 C805 1.508(7) yes
N803 C817 1.486(7) yes
N804 C806 1.514(7) yes
N804 C807 1.516(7) yes
N804 C821 1.518(7) yes
O801 C812 1.325(6) yes
O802 C815 1.324(6) yes
O803 C818 1.324(6) yes
O809 H8091 0.950 no
O809 H8092 0.950 no
C801 C802 1.492(7) yes
C801 H8011 0.950 no
C801 H8012 0.950 no
C802 H8021 0.950 no
C802 H8022 0.950 no
C803 C804 1.457(7) yes
C803 H8032 0.950 no
C803 H8033 0.950 no
C804 H8041 0.950 no
C804 H8043 0.950 no
C805 C806 1.490(7) yes
C805 H8051 0.950 no
C805 H8052 0.950 no
C806 H8061 0.950 no
C806 H8062 0.950 no
C807 C808 1.480(7) yes
C807 H8071 0.950 no
C807 H8073 0.950 no
C808 H8081 0.950 no
C808 H8082 0.950 no
C811 C812 1.502(6) yes
C811 H8111 0.950 no
C811 H8112 0.950 no
C812 O813 1.201(6) yes
C814 C815 1.509(6) yes
C814 H8141 0.950 no
C814 H8142 0.950 no
C815 O816 1.203(6) yes
C817 C818 1.503(6) yes
C817 H8171 0.950 no
C817 H8172 0.950 no
C818 O819 1.203(6) yes
O820 C824 1.247(7) yes
C821 C822 1.555(8) yes
C821 H8212 0.950 no
C821 H8213 0.950 no
C822 C823 1.383(8) yes
C822 C827 1.439(8) yes
C823 C824 1.466(8) yes
C823 H8231 0.950 no
C824 O825 1.329(8) yes
O825 C826 1.358(8) yes
C826 C827 1.373(7) yes
C826 C831 1.372(6) yes
C827 C828 1.372(7) yes
C828 C829 1.374(7) yes
C828 H8282 0.950 no
C829 C830 1.372(6) yes
C829 H8291 0.950 no
C830 C831 1.373(6) yes
C830 O832 1.418(5) yes
C831 H8311 0.950 no
O832 C833 1.419(6) yes
C833 H8331 0.950 no
C833 H8332 0.950 no
C833 H8333 0.950 no

loop_
_geom_hbond_atom_site_label_D
_geom_hbond_atom_site_label_H
_geom_hbond_atom_site_label_A
_geom_hbond_site_symmetry_A
_geom_hbond_angle_DHA
_geom_hbond_distance_DH
_geom_hbond_distance_HA
_geom_hbond_distance_DA
_geom_hbond_publ_flag
C101 H1012 C115 . 131 0.95 2.57 3.27(2) yes
C103 H1032 C118 . 130 0.95 2.30 3.00(2) yes
C106 H1061 O220 4_574 143 0.95 2.57 3.37(2) yes
C107 H1071 C112 . 131 0.95 2.44 3.15(2) yes
C121 H1212 C412 . 121 0.95 2.45 3.06(2) yes
C131 H1311 O432 2_666 148 0.95 2.57 3.41(2) yes
C204 H2042 O116 . 120 0.95 2.39 2.99(2) yes
C206 H2062 C218 . 132 0.95 2.57 3.28(2) yes
C207 H2071 C223 . 129 0.95 2.58 3.27(2) yes
C221 H2212 O203 . 129 0.95 2.30 2.99(2) yes
C301 H3012 C315 . 132 0.95 2.46 3.18(2) yes
C306 H3062 O420 4_565 139 0.95 2.59 3.36(2) yes
C307 H3072 C312 . 131 0.95 2.28 2.99(2) yes
C321 H3212 O201 . 151 0.95 2.12 2.98(2) yes
C321 H3212 C212 . 121 0.95 2.55 3.16(2) yes
C328 H3281 O313 . 143 0.95 2.43 3.24(2) yes
C331 H3311 O232 2_677 155 0.95 2.42 3.31(2) yes
C402 H4022 O719 . 168 0.95 2.59 3.52(2) yes
C407 H4071 C423 . 133 0.95 2.44 3.16(2) yes
C421 H4211 O403 . 130 0.95 2.42 3.12(2) yes
C421 H4212 O401 . 126 0.95 2.57 3.22(2) yes
C503 H5031 C518 . 131 0.95 2.41 3.12(2) yes
C505 H5051 O813 . 121 0.95 2.40 3.01(2) yes
C506 H5062 C523 . 132 0.95 2.55 3.26(2) yes
C507 H5071 C512 . 130 0.95 2.54 3.23(2) yes
C517 H5172 O813 . 121 0.95 2.15 2.77(2) yes
C521 H5211 O813 . 133 0.95 2.20 2.93(2) yes
C602 H6021 O119 . 156 0.95 2.43 3.33(2) yes
C606 H6062 C618 . 135 0.95 2.16 2.91(2) yes
C606 H6062 C628 . 133 0.95 2.54 3.26(2) yes
C614 H6142 C515 . 130 0.95 2.54 3.23(2) yes
C614 H6142 O516 . 126 0.95 1.93 2.60(2) yes
C628 H6281 O603 . 170 0.95 2.52 3.46(2) yes
C628 H6281 C618 . 155 0.95 2.42 3.30(2) yes
C628 H6281 O619 . 132 0.95 2.11 2.84(2) yes
C701 H7012 C715 . 132 0.95 2.54 3.25(2) yes
C703 H7032 C718 . 129 0.95 2.48 3.16(2) yes
C705 H7053 O613 . 125 0.95 2.55 3.19(2) yes
C706 H7062 O820 4_565 145 0.95 2.58 3.41(2) yes
C707 H7072 C712 . 130 0.95 2.48 3.17(2) yes
C721 H7212 O701 . 130 0.95 2.54 3.24(2) yes
C728 H7281 O713 . 133 0.95 2.51 3.23(2) yes
C803 H8032 O319 4_564 148 0.95 2.50 3.34(2) yes
C806 H8062 C818 . 132 0.95 2.58 3.29(2) yes
O109 H1091 O216 . 179 0.95 1.89 2.84(2) yes
O109 H1092 O402 . 179 0.95 2.09 3.04(2) yes
O209 H2091 O102 . 178 0.96 1.70 2.66(2) yes
O209 H2091 C115 . 144 0.96 2.30 3.12(2) yes
O209 H2092 O301 . 125 0.95 2.15 2.80(2) yes
O309 H3091 O202 . 179 0.95 1.98 2.93(2) yes
O309 H3092 O416 . 176 0.95 2.14 3.08(2) yes
O409 H4091 O101 . 125 0.95 2.27 2.92(2) yes
O409 H4091 O113 . 179 0.95 2.52 3.47(2) yes
O409 H4092 O302 . 179 0.96 1.65 2.61(2) yes
O409 H4092 C315 . 143 0.96 2.23 3.05(2) yes
O509 H5091 O616 . 179 0.95 2.30 3.25(2) yes
O509 H5092 O802 . 179 0.95 2.11 3.06(2) yes
O609 H6092 O701 . 179 0.95 1.80 2.75(2) yes
O609 H6092 C712 . 151 0.95 2.55 3.41(2) yes
O709 H7091 O602 . 179 0.95 1.99 2.94(2) yes
O809 H8091 O501 . 179 0.95 1.86 2.81(2) yes

loop_
_platon_squeeze_void_nr
_platon_squeeze_void_average_x
_platon_squeeze_void_average_y
_platon_squeeze_void_average_z
_platon_squeeze_void_volume
_platon_squeeze_void_count_electrons
_platon_squeeze_void_content
1 0.121 0.662 -0.073 10523 4672 ' '
